data_7251434
loop_
_publ_author_name
'Pantelis, Konstantinos'
'Alexandropoulos, Dimitris I.'
'Escuer, Albert'
'Kostakis, George E.'
'Stamatatos, Theocharis C.'

_publ_section_title
;
 A Preformed 1&#x2010;D {CuII2}n Helical Chain as Precursor to a
 Decanuclear 0-D {CuII8MnII2} Cluster: Synthesis, Structure and Magnetism
;
_journal_name_full CrystEngComm
_journal_paper_doi 10.1039/D5CE01110H
_journal_year 2026
_chemical_formula_moiety '3(C112 H72 Cl8 Cu8 Mn2 N8 O30), 10(C2 H3 N)'
_chemical_formula_sum 'C369 H266 Cl24 Cu24 Mn6 N40.5 O90.25'
_chemical_formula_weight 9416.61
_space_group_crystal_system monoclinic
_space_group_IT_number 15
_space_group_name_Hall '-C 2yc'
_space_group_name_H-M_alt 'C 1 2/c 1'
_atom_sites_solution_hydrogens mixed
_atom_sites_solution_primary direct
_audit_creation_date 2025-01-30
_audit_creation_method
;
Olex2 1.5
(compiled 2024.02.16 svn.r378c4104 for OlexSys, GUI svn.r6928)
;
_audit_update_record
;
2025-11-22 deposited with the CCDC.	2025-12-11 downloaded from the CCDC.
;
_cell_angle_alpha 90
_cell_angle_beta 100.799(2)
_cell_angle_gamma 90
_cell_formula_units_Z 4
_cell_length_a 77.1822(12)
_cell_length_b 16.6415(4)
_cell_length_c 29.2589(7)
_cell_measurement_reflns_used 12984
_cell_measurement_temperature 100.00
_cell_measurement_theta_max 67.6150
_cell_measurement_theta_min 2.0820
_cell_volume 36915.4(14)
_computing_cell_refinement 'CrysAlisPro 1.171.41.111a (Rigaku OD, 2021)'
_computing_data_collection 'CrysAlisPro 1.171.41.111a (Rigaku OD, 2021)'
_computing_data_reduction 'CrysAlisPro 1.171.41.111a (Rigaku OD, 2021)'
_computing_molecular_graphics 'Olex2 1.5 (Dolomanov et al., 2009)'
_computing_publication_material 'Olex2 1.5 (Dolomanov et al., 2009)'
_computing_structure_refinement 'SHELXL 2014/1 (Sheldrick, 2015)'
_computing_structure_solution 'SHELXS  (Sheldrick, 2008)'
_diffrn_ambient_temperature 100.00
_diffrn_detector 'CCD plate'
_diffrn_measured_fraction_theta_full 0.975
_diffrn_measured_fraction_theta_max 0.963
_diffrn_measurement_details
;
List of Runs (angles in degrees, time in seconds):

  # Type    Start    End  Width  t~exp~   \w     \q     \k     \f   Frames
#--------------------------------------------------------------------------
  1  \w    -85.00 -14.00   1.00   30.00    --    0.00  40.00 -30.00   71
  2  \w     17.00  76.00   1.00   30.00    --    0.00  40.00 -30.00   59
  3  \w    -62.00 -13.00   1.00   60.00    --  -89.00  50.00  30.00   49
  4  \w   -173.00 -71.00   1.00   60.00    --  -89.00  50.00  30.00  102
  5  \w    -89.00  -6.00   1.00   60.00    --  -89.00  10.00 -30.00   83
  6  \w   -171.00-100.00   1.00   60.00    --  -89.00  10.00 -30.00   71
  7  \w    -84.00 -19.00   1.00   60.00    --  -89.00  50.00 120.00   65
  8  \w   -178.00-102.00   1.00   60.00    --  -89.00  50.00 120.00   76
;
_diffrn_measurement_device 'four-circle diffractometer'
_diffrn_measurement_device_type 'XtaLAB AFC11 (RCD3): quarter-chi single'
_diffrn_measurement_method '\w scans'
_diffrn_orient_matrix_type 'CrysAlisPro convention (1999,Acta A55,543-557)'
_diffrn_orient_matrix_UB_11 -0.0076493000
_diffrn_orient_matrix_UB_12 0.0163804000
_diffrn_orient_matrix_UB_13 -0.0516557000
_diffrn_orient_matrix_UB_21 -0.0188282000
_diffrn_orient_matrix_UB_22 -0.0057617000
_diffrn_orient_matrix_UB_23 0.0102699000
_diffrn_orient_matrix_UB_31 0.0001439000
_diffrn_orient_matrix_UB_32 0.0909131000
_diffrn_orient_matrix_UB_33 0.0099118000
_diffrn_radiation_monochromator mirror
_diffrn_radiation_probe x-ray
_diffrn_radiation_type 'Cu K\a'
_diffrn_radiation_wavelength 1.54184
_diffrn_reflns_av_R_equivalents 0.0560
_diffrn_reflns_av_unetI/netI 0.0633
_diffrn_reflns_Laue_measured_fraction_full 0.975
_diffrn_reflns_Laue_measured_fraction_max 0.963
_diffrn_reflns_limit_h_max 92
_diffrn_reflns_limit_h_min -87
_diffrn_reflns_limit_k_max 18
_diffrn_reflns_limit_k_min -16
_diffrn_reflns_limit_l_max 32
_diffrn_reflns_limit_l_min -35
_diffrn_reflns_number 76551
_diffrn_reflns_point_group_measured_fraction_full 0.975
_diffrn_reflns_point_group_measured_fraction_max 0.963
_diffrn_reflns_theta_full 67.684
_diffrn_reflns_theta_max 68.315
_diffrn_reflns_theta_min 2.331
_diffrn_source 'Rotating-anode X-ray tube'
_diffrn_source_type 'Rigaku (Cu) X-ray Source'
_exptl_absorpt_coefficient_mu 5.379
_exptl_absorpt_correction_T_max 1.00000
_exptl_absorpt_correction_T_min 0.62952
_exptl_absorpt_correction_type multi-scan
_exptl_absorpt_process_details
;
CrysAlisPro 1.171.41.111a (Rigaku Oxford Diffraction, 2021)
Empirical absorption correction using spherical harmonics,
implemented in SCALE3 ABSPACK scaling algorithm.
;
_exptl_crystal_colour green
_exptl_crystal_colour_primary green
_exptl_crystal_density_diffrn 1.694
_exptl_crystal_description plate
_exptl_crystal_F_000 18958
_exptl_crystal_size_max 0.12
_exptl_crystal_size_mid 0.1
_exptl_crystal_size_min 0.02
_refine_diff_density_max 1.213
_refine_diff_density_min -0.784
_refine_diff_density_rms 0.106
_refine_ls_extinction_method none
_refine_ls_goodness_of_fit_ref 1.035
_refine_ls_hydrogen_treatment constr
_refine_ls_matrix_type full
_refine_ls_number_parameters 2463
_refine_ls_number_reflns 32630
_refine_ls_number_restraints 186
_refine_ls_restrained_S_all 1.032
_refine_ls_R_factor_all 0.0816
_refine_ls_R_factor_gt 0.0658
_refine_ls_shift/su_max 0.002
_refine_ls_shift/su_mean 0.000
_refine_ls_structure_factor_coef Fsqd
_refine_ls_weighting_details 'w=1/[\s^2^(Fo^2^)+(0.0781P)^2^+207.0321P] where P=(Fo^2^+2Fc^2^)/3'
_refine_ls_weighting_scheme calc
_refine_ls_wR_factor_gt 0.1637
_refine_ls_wR_factor_ref 0.1772
_reflns_Friedel_coverage 0.000
_reflns_number_gt 25788
_reflns_number_total 32630
_reflns_threshold_expression 'I > 2\s(I)'
_cod_data_source_file d5ce01110h2.cif
_cod_data_source_block kp1227
_cod_original_formula_sum 'C369 H266 Cl24 Cu24 Mn6 N40.50 O90.25'
_cod_database_code 7251434
_shelxl_version_number 2014-1
_chemical_oxdiff_formula 'C H O N Cu Cl'
_shelx_space_group_comment
;
The symmetry employed for this shelxl refinement is uniquely defined
by the following loop, which should always be used as a source of
symmetry information in preference to the above space-group names.
They are only intended as comments.
;
_shelx_estimated_absorpt_t_max 0.900
_shelx_estimated_absorpt_t_min 0.565
_olex2_refinement_description
;
1. Rigid bond restraints
 Cl02, C162, C167, C166, C165, C164, C163, Cl12, C0, C07D, C07J, C169, C170,
 C171
 with sigma for 1-2 distances of 0.01 and sigma for 1-3 distances of 0.01
2. Uiso/Uaniso restraints and constraints
Uanis(Cl02) \\sim Ueq, Uanis(C162) \\sim Ueq, Uanis(C167) \\sim Ueq,
Uanis(C166) \\sim Ueq, Uanis(C165) \\sim Ueq, Uanis(C164) \\sim Ueq,
Uanis(C163) \\sim Ueq, Uanis(Cl12) \\sim Ueq, Uanis(C0) \\sim Ueq, Uanis(C07D)
\\sim Ueq, Uanis(C07J) \\sim Ueq, Uanis(C169) \\sim Ueq, Uanis(C170) \\sim Ueq,
Uanis(C171) \\sim Ueq: with sigma of 0.1 and sigma for terminal atoms of 0.2
Uanis(Cl02) \\sim Ueq, Uanis(C162) \\sim Ueq, Uanis(C167) \\sim Ueq,
Uanis(C166) \\sim Ueq, Uanis(C165) \\sim Ueq, Uanis(C164) \\sim Ueq,
Uanis(C163) \\sim Ueq, Uanis(C0) \\sim Ueq, Uanis(C07J) \\sim Ueq, Uanis(C169)
\\sim Ueq, Uanis(C170) \\sim Ueq, Uanis(C171) \\sim Ueq, Uanis(Cl12) \\sim Ueq,
Uanis(C07D) \\sim Ueq: with sigma of 0.1 and sigma for terminal atoms of 0.2
3. Rigid body (RIGU) restrains
 C162, C167, C165, C164, C163, C0, C07J, C169, C170, C171, C07D, Cl02, Cl12
 with sigma for 1-2 distances of 0.004 and sigma for 1-3 distances of 0.004
4. Others
 Fixed Sof: Cl02(0.5) C162(0.5) C167(0.5) C166(0.5) H166(0.5) C165(0.5)
 C164(0.5) H164(0.5) C163(0.5) H163(0.5) Cl12(0.5) C0(0.5) C07D(0.5) C07J(0.5)
 C169(0.5) H169(0.5) C170(0.5) H170(0.5) C171(0.5) H171(0.5)
5.a Rotating group:
 O29(H29A,H29B), O30(H30A,H30B), O45(H45A,H45B)
5.b Ternary CH refined with riding coordinates:
 O1(H1), O2(H2), O3(H3), O4(H4), O31(H31A), O32(H32A)
5.c Aromatic/amide H refined with riding coordinates:
 C2(H2A), C3(H3A), C4(H4A), C5(H5), C7(H7), C9(H9), C10(H10), C12(H12),
 C16(H16), C17(H17), C18(H18), C19(H19), C21(H21), C23(H23), C24(H24), C26(H26),
  C30(H30), C31(H31), C32(H32), C33(H33), C35(H35), C37(H37), C38(H38),
 C40(H40), C44(H44), C45(H45), C46(H46), C47(H47), C49(H49), C51(H51), C52(H52),
  C54(H54), C58(H58), C59(H59), C60(H60), C61(H61), C63(H63), C65(H65),
 C66(H66), C68(H68), C72(H72), C73(H73), C74(H74), C75(H75), C77(H77), C79(H79),
  C80(H80), C82(H82), C86(H86), C87(H87), C88(H88), C89(H89), C91(H91),
 C93(H93), C94(H94), C96(H96), C100(H100), C101(H101), C102(H102), C103(H103),
 C105(H105), C107(H107), C108(H108), C110(H110), C114(H114), C115(H115),
 C116(H116), C117(H117), C119(H119), C121(H121), C122(H122), C124(H124),
 C128(H128), C129(H129), C130(H130), C131(H131), C133(H133), C135(H135),
 C136(H136), C138(H138), C142(H142), C143(H143), C144(H144), C145(H145),
 C147(H147), C149(H149), C150(H150), C152(H152), C156(H156), C157(H157),
 C158(H158), C159(H159), C161(H161), C166(H166), C164(H164), C163(H163),
 C169(H169), C170(H170), C171(H171)
5.d Fitted hexagon refined as free rotating group:
 C162(C167,C166,C165,C164,C163)
5.e Idealised Me refined as rotating group:
 C06X(H06A,H06B,H06C), C06Y(H06D,H06E,H06F), C05P(H05A,H05B,H05C), C065(H06G,
 H06H,H06I), C07E(H07A,H07B,H07C)
;
_smtbx_masks_void_probe_radius 1.2
_smtbx_masks_void_truncation_radius 1.2
_olex2_submission_special_instructions 'No special instructions were received'
_oxdiff_exptl_absorpt_empirical_details
;
Empirical correction (ABSPACK) includes:
- Absorption correction using spherical harmonics
- Frame scaling
;
_oxdiff_exptl_absorpt_empirical_full_max 2.354
_oxdiff_exptl_absorpt_empirical_full_min 0.454

loop_
_space_group_symop_operation_xyz
'x, y, z'
'-x, y, -z+1/2'
'x+1/2, y+1/2, z'
'-x+1/2, y+1/2, -z+1/2'
'-x, -y, -z'
'x, -y, z-1/2'
'-x+1/2, -y+1/2, -z'
'x+1/2, -y+1/2, z-1/2'

loop_
_atom_site_label
_atom_site_type_symbol
_atom_site_fract_x
_atom_site_fract_y
_atom_site_fract_z
_atom_site_U_iso_or_equiv
_atom_site_adp_type
_atom_site_occupancy
_atom_site_site_symmetry_order
_atom_site_calc_flag
_atom_site_refinement_flags_posn
_atom_site_refinement_flags_adp
_atom_site_refinement_flags_occupancy
_atom_site_disorder_assembly
_atom_site_disorder_group
Cu1 Cu 0.34966(2) 0.78257(5) 0.45047(3) 0.02981(17) Uani 1 1 d . . . . .
Cu2 Cu 0.32148(2) 0.69517(5) 0.47824(2) 0.02878(17) Uani 1 1 d . . . . .
Cu3 Cu 0.32294(2) 0.78673(5) 0.34121(3) 0.03014(17) Uani 1 1 d . . . . .
Cu4 Cu 0.34520(2) 0.65309(5) 0.32404(2) 0.02920(17) Uani 1 1 d . . . . .
Cu5 Cu 0.32390(2) 0.48895(5) 0.49949(2) 0.02876(17) Uani 1 1 d . . . . .
Cu6 Cu 0.35648(2) 0.38853(5) 0.48928(3) 0.03181(18) Uani 1 1 d . . . . .
Cu7 Cu 0.29081(2) 0.41400(5) 0.33090(3) 0.02965(17) Uani 1 1 d . . . . .
Cu8 Cu 0.32735(2) 0.46387(5) 0.31579(2) 0.02765(17) Uani 1 1 d . . . . .
Mn1 Mn 0.36155(2) 0.58418(5) 0.49612(3) 0.02988(19) Uani 1 1 d . . . . .
Mn2 Mn 0.29810(2) 0.60810(5) 0.31140(3) 0.02781(18) Uani 1 1 d . . . . .
Cl1 Cl 0.43005(2) 1.00086(9) 0.46129(5) 0.0449(3) Uani 1 1 d . . . . .
Cl2 Cl 0.23244(2) 0.54908(9) 0.44842(5) 0.0385(3) Uani 1 1 d . . . . .
Cl3 Cl 0.25862(2) 1.09501(9) 0.33499(5) 0.0461(3) Uani 1 1 d . . . . .
Cl4 Cl 0.41365(2) 0.35570(10) 0.36462(5) 0.0472(4) Uani 1 1 d . . . . .
Cl5 Cl 0.23522(2) 0.33326(9) 0.48763(5) 0.0426(3) Uani 1 1 d . . . . .
Cl6 Cl 0.44242(2) 0.28536(10) 0.46808(6) 0.0474(4) Uani 1 1 d . . . . .
Cl7 Cl 0.20314(2) 0.43650(9) 0.35913(5) 0.0427(3) Uani 1 1 d . . . . .
Cl8 Cl 0.39034(2) 0.14474(9) 0.33719(5) 0.0470(4) Uani 1 1 d . . . . .
O1 O 0.34325(4) 0.6675(2) 0.45627(11) 0.0284(7) Uani 1 1 d . . . . .
H1 H 0.3398 0.6452 0.4241 0.043 Uiso 1 1 calc R U . . .
O2 O 0.32220(4) 0.6676(2) 0.34419(11) 0.0280(7) Uani 1 1 d . . . . .
H2 H 0.3242 0.6530 0.3779 0.042 Uiso 1 1 calc R U . . .
O3 O 0.34354(4) 0.4857(2) 0.46678(11) 0.0284(7) Uani 1 1 d . . . . .
H3 H 0.3399 0.4880 0.4322 0.043 Uiso 1 1 calc R U . . .
O4 O 0.30882(4) 0.4959(2) 0.34813(11) 0.0286(8) Uani 1 1 d . . . . .
H4 H 0.3128 0.5025 0.3825 0.043 Uiso 1 1 calc R U . . .
O5 O 0.32475(5) 0.8065(2) 0.42627(12) 0.0308(8) Uani 1 1 d . . . . .
O6 O 0.37277(5) 0.7469(2) 0.47873(13) 0.0352(8) Uani 1 1 d . . . . .
O7 O 0.39763(5) 0.7624(3) 0.52860(14) 0.0463(10) Uani 1 1 d . . . . .
O8 O 0.33753(5) 0.7573(2) 0.52074(12) 0.0338(8) Uani 1 1 d . . . . .
O9 O 0.30864(4) 0.6369(2) 0.42611(11) 0.0289(8) Uani 1 1 d . . . . .
O10 O 0.28510(5) 0.6340(2) 0.37005(11) 0.0319(8) Uani 1 1 d . . . . .
O11 O 0.34807(5) 0.7813(2) 0.36543(12) 0.0324(8) Uani 1 1 d . . . . .
O12 O 0.29891(5) 0.7776(2) 0.31060(13) 0.0366(9) Uani 1 1 d . . . . .
O13 O 0.27330(5) 0.8149(2) 0.26916(13) 0.0353(8) Uani 1 1 d . . . . .
O14 O 0.33473(5) 0.7193(2) 0.27377(12) 0.0333(8) Uani 1 1 d . . . . .
O15 O 0.35360(5) 0.5969(2) 0.38103(12) 0.0311(8) Uani 1 1 d . . . . .
O16 O 0.37556(5) 0.5643(2) 0.43838(12) 0.0337(8) Uani 1 1 d . . . . .
O17 O 0.34041(5) 0.5553(2) 0.54109(11) 0.0316(8) Uani 1 1 d . . . . .
O18 O 0.30798(5) 0.4549(2) 0.44355(12) 0.0319(8) Uani 1 1 d . . . . .
O19 O 0.28349(5) 0.4147(2) 0.39784(12) 0.0361(9) Uani 1 1 d . . . . .
O20 O 0.33605(5) 0.3569(2) 0.51466(12) 0.0331(8) Uani 1 1 d . . . . .
O21 O 0.37640(5) 0.4605(2) 0.51813(12) 0.0317(8) Uani 1 1 d . . . . .
O22 O 0.40447(5) 0.4904(2) 0.54584(14) 0.0395(9) Uani 1 1 d . . . . .
O23 O 0.30808(5) 0.3463(2) 0.30954(12) 0.0335(8) Uani 1 1 d . . . . .
O24 O 0.27584(4) 0.5057(2) 0.30021(11) 0.0280(7) Uani 1 1 d . . . . .
O25 O 0.25112(5) 0.5739(2) 0.28205(14) 0.0388(9) Uani 1 1 d . . . . .
O26 O 0.31526(5) 0.5382(2) 0.26902(12) 0.0311(8) Uani 1 1 d . . . . .
O27 O 0.34085(5) 0.4270(2) 0.37470(12) 0.0319(8) Uani 1 1 d . . . . .
O28 O 0.36147(5) 0.3599(2) 0.42192(12) 0.0345(8) Uani 1 1 d . . . . .
O29 O 0.38349(5) 0.6208(2) 0.54733(12) 0.0353(8) Uani 1 1 d . . . . .
H29A H 0.3881 0.6631 0.5382 0.053 Uiso 1 1 d R U . . .
H29B H 0.3917 0.5858 0.5494 0.053 Uiso 1 1 d R U . . .
O30 O 0.27809(5) 0.6551(2) 0.25676(12) 0.0318(8) Uani 1 1 d . . . . .
H30A H 0.2681 0.6357 0.2592 0.048 Uiso 1 1 d R U . . .
H30B H 0.2770 0.7054 0.2606 0.048 Uiso 1 1 d R U . . .
N1 N 0.35616(6) 0.8968(3) 0.45777(14) 0.0314(10) Uani 1 1 d . . . . .
N2 N 0.30094(6) 0.7208(3) 0.50531(14) 0.0293(9) Uani 1 1 d . . . . .
N3 N 0.32300(6) 0.9026(3) 0.33047(15) 0.0323(10) Uani 1 1 d . . . . .
N4 N 0.36690(5) 0.6331(3) 0.30021(14) 0.0301(9) Uani 1 1 d . . . . .
N5 N 0.30498(5) 0.4954(3) 0.53503(14) 0.0289(9) Uani 1 1 d . . . . .
N6 N 0.37056(6) 0.2960(3) 0.51287(15) 0.0325(10) Uani 1 1 d . . . . .
N7 N 0.27132(5) 0.3425(3) 0.30877(14) 0.0292(9) Uani 1 1 d . . . . .
N8 N 0.34497(5) 0.4298(3) 0.28031(14) 0.0279(9) Uani 1 1 d . . . . .
C1 C 0.31667(7) 0.8717(3) 0.43807(17) 0.0317(12) Uani 1 1 d . . . . .
C2 C 0.29817(7) 0.8736(3) 0.42987(18) 0.0339(12) Uani 1 1 d . . . . .
H2A H 0.2917 0.8293 0.4149 0.041 Uiso 1 1 calc R U . . .
C3 C 0.28914(8) 0.9383(4) 0.44305(19) 0.0388(13) Uani 1 1 d . . . . .
H3A H 0.2766 0.9373 0.4376 0.047 Uiso 1 1 calc R U . . .
C4 C 0.29804(8) 1.0051(4) 0.46417(19) 0.0389(13) Uani 1 1 d . . . . .
H4A H 0.2917 1.0492 0.4735 0.047 Uiso 1 1 calc R U . . .
C5 C 0.31621(8) 1.0060(3) 0.47127(18) 0.0374(13) Uani 1 1 d . . . . .
H5 H 0.3224 1.0519 0.4852 0.045 Uiso 1 1 calc R U . . .
C6 C 0.32594(7) 0.9408(3) 0.45837(18) 0.0325(12) Uani 1 1 d . . . . .
C7 C 0.34460(7) 0.9506(3) 0.46429(18) 0.0331(12) Uani 1 1 d . . . . .
H7 H 0.3491 1.0022 0.4741 0.040 Uiso 1 1 calc R U . . .
C8 C 0.37400(7) 0.9214(3) 0.45960(17) 0.0322(12) Uani 1 1 d . . . . .
C9 C 0.37737(7) 0.9957(3) 0.44062(18) 0.0361(12) Uani 1 1 d . . . . .
H9 H 0.3679 1.0298 0.4274 0.043 Uiso 1 1 calc R U . . .
C10 C 0.39458(8) 1.0194(4) 0.44113(19) 0.0389(13) Uani 1 1 d . . . . .
H10 H 0.3968 1.0692 0.4275 0.047 Uiso 1 1 calc R U . . .
C11 C 0.40846(7) 0.9715(4) 0.46118(19) 0.0383(13) Uani 1 1 d . . . . .
C12 C 0.40532(7) 0.8979(3) 0.48029(18) 0.0348(12) Uani 1 1 d . . . . .
H12 H 0.4149 0.8650 0.4942 0.042 Uiso 1 1 calc R U . . .
C13 C 0.38816(7) 0.8723(3) 0.47918(17) 0.0327(12) Uani 1 1 d . . . . .
C14 C 0.38603(7) 0.7889(3) 0.49742(18) 0.0336(12) Uani 1 1 d . . . . .
C15 C 0.33375(7) 0.8101(3) 0.55088(17) 0.0319(12) Uani 1 1 d . . . . .
C16 C 0.34748(7) 0.8568(3) 0.57607(19) 0.0366(12) Uani 1 1 d . . . . .
H16 H 0.3591 0.8512 0.5700 0.044 Uiso 1 1 calc R U . . .
C17 C 0.34433(8) 0.9108(4) 0.6095(2) 0.0430(14) Uani 1 1 d . . . . .
H17 H 0.3538 0.9420 0.6260 0.052 Uiso 1 1 calc R U . . .
C18 C 0.32741(8) 0.9197(3) 0.6191(2) 0.0386(13) Uani 1 1 d . . . . .
H18 H 0.3254 0.9553 0.6430 0.046 Uiso 1 1 calc R U . . .
C19 C 0.31368(8) 0.8769(3) 0.59403(19) 0.0356(12) Uani 1 1 d . . . . .
H19 H 0.3021 0.8842 0.6001 0.043 Uiso 1 1 calc R U . . .
C20 C 0.31644(7) 0.8219(3) 0.55929(18) 0.0317(11) Uani 1 1 d . . . . .
C21 C 0.30143(7) 0.7784(3) 0.53647(18) 0.0346(12) Uani 1 1 d . . . . .
H21 H 0.2905 0.7925 0.5446 0.042 Uiso 1 1 calc R U . . .
C22 C 0.28460(7) 0.6790(3) 0.49134(17) 0.0295(11) Uani 1 1 d . . . . .
C23 C 0.27269(7) 0.6708(3) 0.52168(17) 0.0324(12) Uani 1 1 d . . . . .
H23 H 0.2756 0.6930 0.5520 0.039 Uiso 1 1 calc R U . . .
C24 C 0.25678(7) 0.6312(3) 0.50876(18) 0.0353(12) Uani 1 1 d . . . . .
H24 H 0.2490 0.6259 0.5302 0.042 Uiso 1 1 calc R U . . .
C25 C 0.25222(7) 0.5996(3) 0.46468(18) 0.0312(11) Uani 1 1 d . . . . .
C26 C 0.26376(7) 0.6055(3) 0.43389(18) 0.0308(11) Uani 1 1 d . . . . .
H26 H 0.2606 0.5832 0.4036 0.037 Uiso 1 1 calc R U . . .
C27 C 0.28004(7) 0.6439(3) 0.44681(17) 0.0300(11) Uani 1 1 d . . . . .
C28 C 0.29206(7) 0.6396(3) 0.41195(16) 0.0257(10) Uani 1 1 d . . . . .
C29 C 0.35964(7) 0.8323(3) 0.35368(17) 0.0319(12) Uani 1 1 d . . . . .
C30 C 0.37781(7) 0.8131(3) 0.36535(17) 0.0324(12) Uani 1 1 d . . . . .
H30 H 0.3814 0.7644 0.3813 0.039 Uiso 1 1 calc R U . . .
C31 C 0.39024(8) 0.8644(4) 0.35375(19) 0.0398(13) Uani 1 1 d . . . . .
H31 H 0.4024 0.8502 0.3617 0.048 Uiso 1 1 calc R U . . .
C32 C 0.38562(8) 0.9367(4) 0.3307(2) 0.0405(13) Uani 1 1 d . . . . .
H32 H 0.3944 0.9709 0.3226 0.049 Uiso 1 1 calc R U . . .
C33 C 0.36810(8) 0.9577(4) 0.3199(2) 0.0395(13) Uani 1 1 d . . . . .
H33 H 0.3649 1.0070 0.3043 0.047 Uiso 1 1 calc R U . . .
C34 C 0.35482(7) 0.9078(3) 0.33156(18) 0.0346(12) Uani 1 1 d . . . . .
C35 C 0.33733(7) 0.9393(3) 0.32367(18) 0.0348(12) Uani 1 1 d . . . . .
H35 H 0.3359 0.9928 0.3122 0.042 Uiso 1 1 calc R U . . .
C36 C 0.30745(7) 0.9492(3) 0.32956(17) 0.0328(12) Uani 1 1 d . . . . .
C37 C 0.30877(7) 1.0266(3) 0.34849(19) 0.0357(12) Uani 1 1 d . . . . .
H37 H 0.3201 1.0487 0.3603 0.043 Uiso 1 1 calc R U . . .
C38 C 0.29395(8) 1.0710(3) 0.3502(2) 0.0388(13) Uani 1 1 d . . . . .
H38 H 0.2949 1.1230 0.3638 0.047 Uiso 1 1 calc R U . . .
C39 C 0.27756(8) 1.0393(3) 0.33203(19) 0.0365(13) Uani 1 1 d . . . . .
C40 C 0.27573(7) 0.9637(3) 0.31256(18) 0.0338(12) Uani 1 1 d . . . . .
H40 H 0.2644 0.9434 0.2996 0.041 Uiso 1 1 calc R U . . .
C41 C 0.29078(7) 0.9168(3) 0.31206(17) 0.0322(12) Uani 1 1 d . . . . .
C42 C 0.28738(7) 0.8314(3) 0.29510(18) 0.0325(12) Uani 1 1 d . . . . .
C43 C 0.34329(7) 0.7582(3) 0.24579(17) 0.0332(12) Uani 1 1 d . . . . .
C44 C 0.33434(8) 0.8176(4) 0.2164(2) 0.0410(14) Uani 1 1 d . . . . .
H44 H 0.3223 0.8278 0.2168 0.049 Uiso 1 1 calc R U . . .
C45 C 0.34264(8) 0.8609(4) 0.1873(2) 0.0505(16) Uani 1 1 d . . . . .
H45 H 0.3363 0.9014 0.1682 0.061 Uiso 1 1 calc R U . . .
C46 C 0.36025(8) 0.8467(5) 0.1850(2) 0.0565(19) Uani 1 1 d . . . . .
H46 H 0.3658 0.8768 0.1642 0.068 Uiso 1 1 calc R U . . .
C47 C 0.36944(8) 0.7894(4) 0.2128(2) 0.0480(16) Uani 1 1 d . . . . .
H47 H 0.3815 0.7799 0.2114 0.058 Uiso 1 1 calc R U . . .
C48 C 0.36123(7) 0.7437(4) 0.24379(18) 0.0361(13) Uani 1 1 d . . . . .
C49 C 0.37159(7) 0.6815(4) 0.26910(18) 0.0357(12) Uani 1 1 d . . . . .
H49 H 0.3831 0.6742 0.2628 0.043 Uiso 1 1 calc R U . . .
C50 C 0.37842(6) 0.5682(3) 0.31657(17) 0.0297(11) Uani 1 1 d . . . . .
C51 C 0.38821(7) 0.5309(4) 0.28668(19) 0.0382(13) Uani 1 1 d . . . . .
H51 H 0.3873 0.5505 0.2559 0.046 Uiso 1 1 calc R U . . .
C52 C 0.39909(7) 0.4660(4) 0.30112(19) 0.0411(14) Uani 1 1 d . . . . .
H52 H 0.4055 0.4407 0.2804 0.049 Uiso 1 1 calc R U . . .
C53 C 0.40047(7) 0.4386(4) 0.3465(2) 0.0389(13) Uani 1 1 d . . . . .
C54 C 0.39114(7) 0.4744(3) 0.37705(19) 0.0346(12) Uani 1 1 d . . . . .
H54 H 0.3925 0.4556 0.4082 0.042 Uiso 1 1 calc R U . . .
C55 C 0.37973(7) 0.5387(3) 0.36187(18) 0.0307(11) Uani 1 1 d . . . . .
C56 C 0.36917(7) 0.5702(3) 0.39641(17) 0.0294(11) Uani 1 1 d . . . . .
C57 C 0.33706(7) 0.5955(3) 0.57808(17) 0.0300(11) Uani 1 1 d . . . . .
C58 C 0.35051(7) 0.6422(3) 0.60493(17) 0.0333(12) Uani 1 1 d . . . . .
H58 H 0.3620 0.6414 0.5980 0.040 Uiso 1 1 calc R U . . .
C59 C 0.34711(8) 0.6888(4) 0.64107(18) 0.0368(13) Uani 1 1 d . . . . .
H59 H 0.3563 0.7210 0.6581 0.044 Uiso 1 1 calc R U . . .
C60 C 0.33057(8) 0.6897(3) 0.65317(19) 0.0388(13) Uani 1 1 d . . . . .
H60 H 0.3284 0.7218 0.6784 0.047 Uiso 1 1 calc R U . . .
C61 C 0.31735(8) 0.6437(4) 0.62822(18) 0.0379(13) Uani 1 1 d . . . . .
H61 H 0.3060 0.6447 0.6362 0.046 Uiso 1 1 calc R U . . .
C62 C 0.32025(7) 0.5949(3) 0.59097(18) 0.0311(11) Uani 1 1 d . . . . .
C63 C 0.30581(7) 0.5471(3) 0.56916(17) 0.0315(12) Uani 1 1 d . . . . .
H63 H 0.2952 0.5535 0.5810 0.038 Uiso 1 1 calc R U . . .
C64 C 0.28900(7) 0.4506(3) 0.52320(18) 0.0311(11) Uani 1 1 d . . . . .
C65 C 0.27935(7) 0.4311(4) 0.55780(19) 0.0372(13) Uani 1 1 d . . . . .
H65 H 0.2842 0.4428 0.5894 0.045 Uiso 1 1 calc R U . . .
C66 C 0.26300(7) 0.3953(4) 0.5473(2) 0.0390(13) Uani 1 1 d . . . . .
H66 H 0.2565 0.3843 0.5712 0.047 Uiso 1 1 calc R U . . .
C67 C 0.25604(7) 0.3753(3) 0.50153(19) 0.0349(12) Uani 1 1 d . . . . .
C68 C 0.26575(7) 0.3888(3) 0.46700(19) 0.0335(12) Uani 1 1 d . . . . .
H68 H 0.2611 0.3737 0.4358 0.040 Uiso 1 1 calc R U . . .
C69 C 0.28239(7) 0.4246(3) 0.47758(18) 0.0312(11) Uani 1 1 d . . . . .
C70 C 0.29198(7) 0.4333(3) 0.43683(17) 0.0284(11) Uani 1 1 d . . . . .
C71 C 0.33357(7) 0.2850(3) 0.53177(17) 0.0320(12) Uani 1 1 d . . . . .
C72 C 0.31667(7) 0.2656(3) 0.54105(18) 0.0347(12) Uani 1 1 d . . . . .
H72 H 0.3076 0.3049 0.5354 0.042 Uiso 1 1 calc R U . . .
C73 C 0.31314(7) 0.1925(3) 0.55776(18) 0.0342(12) Uani 1 1 d . . . . .
H73 H 0.3016 0.1812 0.5628 0.041 Uiso 1 1 calc R U . . .
C74 C 0.32623(8) 0.1334(3) 0.56771(19) 0.0374(13) Uani 1 1 d . . . . .
H74 H 0.3237 0.0826 0.5797 0.045 Uiso 1 1 calc R U . . .
C75 C 0.34289(7) 0.1509(4) 0.55959(19) 0.0384(13) Uani 1 1 d . . . . .
H75 H 0.3519 0.1115 0.5663 0.046 Uiso 1 1 calc R U . . .
C76 C 0.34683(7) 0.2260(3) 0.54153(18) 0.0315(11) Uani 1 1 d . . . . .
C77 C 0.36466(7) 0.2351(3) 0.53298(18) 0.0355(12) Uani 1 1 d . . . . .
H77 H 0.3727 0.1927 0.5430 0.043 Uiso 1 1 calc R U . . .
C78 C 0.38800(7) 0.2940(3) 0.50362(19) 0.0340(12) Uani 1 1 d . . . . .
C79 C 0.39455(7) 0.2239(3) 0.4876(2) 0.0374(13) Uani 1 1 d . . . . .
H79 H 0.3873 0.1773 0.4834 0.045 Uiso 1 1 calc R U . . .
C80 C 0.41135(7) 0.2205(4) 0.4776(2) 0.0400(13) Uani 1 1 d . . . . .
H80 H 0.4158 0.1719 0.4672 0.048 Uiso 1 1 calc R U . . .
C81 C 0.42158(7) 0.2889(3) 0.4829(2) 0.0371(13) Uani 1 1 d . . . . .
C82 C 0.41558(7) 0.3595(4) 0.4990(2) 0.0392(13) Uani 1 1 d . . . . .
H82 H 0.4230 0.4055 0.5033 0.047 Uiso 1 1 calc R U . . .
C83 C 0.39846(7) 0.3637(3) 0.50904(18) 0.0332(12) Uani 1 1 d . . . . .
C84 C 0.39296(7) 0.4435(3) 0.52585(18) 0.0336(12) Uani 1 1 d . . . . .
C85 C 0.30510(7) 0.2776(3) 0.28728(17) 0.0300(11) Uani 1 1 d . . . . .
C86 C 0.31956(7) 0.2359(3) 0.2747(2) 0.0367(13) Uani 1 1 d . . . . .
H86 H 0.3311 0.2573 0.2834 0.044 Uiso 1 1 calc R U . . .
C87 C 0.31708(7) 0.1652(3) 0.25031(19) 0.0363(12) Uani 1 1 d . . . . .
H87 H 0.3270 0.1385 0.2425 0.044 Uiso 1 1 calc R U . . .
C88 C 0.30045(7) 0.1318(4) 0.23667(19) 0.0380(13) Uani 1 1 d . . . . .
H88 H 0.2989 0.0833 0.2192 0.046 Uiso 1 1 calc R U . . .
C89 C 0.28617(7) 0.1700(3) 0.24879(18) 0.0350(12) Uani 1 1 d . . . . .
H89 H 0.2748 0.1467 0.2401 0.042 Uiso 1 1 calc R U . . .
C90 C 0.28804(7) 0.2431(3) 0.27394(17) 0.0304(11) Uani 1 1 d . . . . .
C91 C 0.27228(7) 0.2766(3) 0.28586(17) 0.0293(11) Uani 1 1 d . . . . .
H91 H 0.2616 0.2477 0.2760 0.035 Uiso 1 1 calc R U . . .
C92 C 0.25479(7) 0.3658(3) 0.31998(17) 0.0312(11) Uani 1 1 d . . . . .
C93 C 0.24461(7) 0.3082(3) 0.33791(18) 0.0336(12) Uani 1 1 d . . . . .
H93 H 0.2487 0.2545 0.3421 0.040 Uiso 1 1 calc R U . . .
C94 C 0.22861(7) 0.3290(3) 0.34953(19) 0.0354(12) Uani 1 1 d . . . . .
H94 H 0.2216 0.2896 0.3611 0.042 Uiso 1 1 calc R U . . .
C95 C 0.22301(7) 0.4079(4) 0.34405(18) 0.0341(12) Uani 1 1 d . . . . .
C96 C 0.23303(7) 0.4662(3) 0.32743(18) 0.0317(11) Uani 1 1 d . . . . .
H96 H 0.2289 0.5200 0.3239 0.038 Uiso 1 1 calc R U . . .
C97 C 0.24930(7) 0.4454(3) 0.31571(17) 0.0293(11) Uani 1 1 d . . . . .
C98 C 0.25921(7) 0.5138(3) 0.29762(17) 0.0286(11) Uani 1 1 d . . . . .
C99 C 0.32012(7) 0.5579(3) 0.22938(17) 0.0311(11) Uani 1 1 d . . . . .
C100 C 0.30998(7) 0.6129(3) 0.19900(18) 0.0354(12) Uani 1 1 d . . . . .
H100 H 0.2995 0.6345 0.2067 0.042 Uiso 1 1 calc R U . . .
C101 C 0.31508(8) 0.6360(4) 0.15821(19) 0.0411(14) Uani 1 1 d . . . . .
H101 H 0.3081 0.6741 0.1386 0.049 Uiso 1 1 calc R U . . .
C102 C 0.33012(8) 0.6047(4) 0.1450(2) 0.0419(14) Uani 1 1 d . . . . .
H102 H 0.3334 0.6205 0.1166 0.050 Uiso 1 1 calc R U . . .
C103 C 0.34012(8) 0.5507(4) 0.17377(18) 0.0388(13) Uani 1 1 d . . . . .
H103 H 0.3505 0.5295 0.1651 0.047 Uiso 1 1 calc R U . . .
C104 C 0.33548(7) 0.5255(3) 0.21608(18) 0.0332(12) Uani 1 1 d . . . . .
C105 C 0.34670(7) 0.4669(3) 0.24177(18) 0.0329(12) Uani 1 1 d . . . . .
H105 H 0.3568 0.4526 0.2294 0.040 Uiso 1 1 calc R U . . .
C106 C 0.35636(7) 0.3639(3) 0.29536(18) 0.0299(11) Uani 1 1 d . . . . .
C107 C 0.36353(7) 0.3196(3) 0.26261(18) 0.0358(12) Uani 1 1 d . . . . .
H107 H 0.3610 0.3356 0.2309 0.043 Uiso 1 1 calc R U . . .
C108 C 0.37409(7) 0.2536(4) 0.27502(19) 0.0381(13) Uani 1 1 d . . . . .
H108 H 0.3790 0.2253 0.2523 0.046 Uiso 1 1 calc R U . . .
C109 C 0.37750(7) 0.2289(3) 0.3210(2) 0.0360(12) Uani 1 1 d . . . . .
C110 C 0.37074(7) 0.2704(3) 0.35426(19) 0.0341(12) Uani 1 1 d . . . . .
H110 H 0.3733 0.2529 0.3857 0.041 Uiso 1 1 calc R U . . .
C111 C 0.36013(6) 0.3385(3) 0.34207(17) 0.0287(11) Uani 1 1 d . . . . .
C112 C 0.35379(6) 0.3786(3) 0.38209(17) 0.0286(11) Uani 1 1 d . . . . .
Cu9 Cu 0.52283(2) 0.97457(6) 0.35528(3) 0.0471(2) Uani 1 1 d . . . . .
Cu10 Cu 0.48487(2) 0.90478(6) 0.32570(3) 0.0447(2) Uani 1 1 d . . . . .
Cu11 Cu 0.47741(2) 0.69968(6) 0.30504(3) 0.0442(2) Uani 1 1 d . . . . .
Cu12 Cu 0.50532(2) 0.58344(6) 0.30965(4) 0.0531(3) Uani 1 1 d . . . . .
Mn3 Mn 0.51766(2) 0.77918(7) 0.36121(3) 0.0443(2) Uani 1 1 d . . . . .
Cl9 Cl 0.61511(2) 0.98055(10) 0.42689(5) 0.0497(4) Uani 1 1 d . . . . .
Cl10 Cl 0.42028(3) 1.20674(12) 0.24788(8) 0.0767(6) Uani 1 1 d . . . . .
Cl11 Cl 0.40471(2) 0.94215(12) 0.19742(6) 0.0585(4) Uani 1 1 d . . . . .
O31 O 0.50890(5) 0.8890(3) 0.31970(14) 0.0446(10) Uani 1 1 d . . . . .
H31A H 0.5106 0.8855 0.2867 0.067 Uiso 1 1 calc R U . . .
O32 O 0.50298(5) 0.7030(3) 0.30887(15) 0.0451(10) Uani 1 1 d . . . . .
H32A H 0.5052 0.7222 0.2781 0.068 Uiso 1 1 calc R U . . .
O33 O 0.50187(6) 1.0385(3) 0.35160(17) 0.0581(12) Uani 1 1 d . . . . .
O34 O 0.53469(5) 0.8874(3) 0.39530(14) 0.0475(10) Uani 1 1 d . . . . .
O35 O 0.55699(6) 0.8279(3) 0.44151(18) 0.0665(14) Uani 1 1 d . . . . .
O36 O 0.49092(5) 0.8274(3) 0.37554(14) 0.0487(11) Uani 1 1 d . . . . .
O37 O 0.47834(5) 0.9398(3) 0.26153(14) 0.0469(10) Uani 1 1 d . . . . .
O38 O 0.46129(5) 0.9915(3) 0.19898(15) 0.0480(10) Uani 1 1 d . . . . .
O39 O 0.48347(6) 0.6297(3) 0.35702(15) 0.0536(12) Uani 1 1 d . . . . .
O40 O 0.47534(5) 0.7597(3) 0.24804(14) 0.0425(10) Uani 1 1 d . . . . .
O41 O 0.46032(5) 0.7753(3) 0.17614(14) 0.0464(10) Uani 1 1 d . . . . .
O42 O 0.48352(5) 0.5777(3) 0.26289(16) 0.0532(11) Uani 1 1 d . . . . .
O43 O 0.52499(6) 0.6012(3) 0.35902(18) 0.0622(13) Uani 1 1 d . . . . .
O44 O 0.53864(8) 0.5721(4) 0.4307(2) 0.0846(18) Uani 1 1 d . . . . .
O45 O 0.52897(6) 0.7301(3) 0.42708(16) 0.0536(11) Uani 1 1 d . . . . .
H45A H 0.5392 0.7501 0.4365 0.080 Uiso 1 1 d R U . . .
H45B H 0.5308 0.6799 0.4242 0.080 Uiso 1 1 d R U . . .
N9 N 0.53821(7) 1.0511(3) 0.39186(17) 0.0471(13) Uani 1 1 d . . . . .
N10 N 0.46228(7) 0.9309(3) 0.34006(17) 0.0454(12) Uani 1 1 d . . . . .
N11 N 0.45228(6) 0.6987(3) 0.30506(17) 0.0435(12) Uani 1 1 d . . . . .
N12 N 0.50586(8) 0.4674(4) 0.3195(2) 0.0637(17) Uani 1 1 d . . . . .
C113 C 0.50085(9) 1.1103(5) 0.3713(2) 0.0543(17) Uani 1 1 d . . . . .
C114 C 0.48438(9) 1.1493(5) 0.3647(3) 0.0609(19) Uani 1 1 d . . . . .
H114 H 0.4745 1.1240 0.3461 0.073 Uiso 1 1 calc R U . . .
C115 C 0.48213(11) 1.2231(5) 0.3843(3) 0.069(2) Uani 1 1 d . . . . .
H115 H 0.4707 1.2468 0.3799 0.082 Uiso 1 1 calc R U . . .
C116 C 0.49649(12) 1.2629(6) 0.4106(3) 0.089(3) Uani 1 1 d . . . . .
H116 H 0.4951 1.3141 0.4239 0.107 Uiso 1 1 calc R U . . .
C117 C 0.51284(11) 1.2264(6) 0.4170(3) 0.082(3) Uani 1 1 d . . . . .
H117 H 0.5227 1.2537 0.4345 0.099 Uiso 1 1 calc R U . . .
C118 C 0.51548(9) 1.1499(5) 0.3983(2) 0.0605(19) Uani 1 1 d . . . . .
C119 C 0.53311(9) 1.1188(5) 0.4071(2) 0.0589(19) Uani 1 1 d . . . . .
H119 H 0.5419 1.1508 0.4257 0.071 Uiso 1 1 calc R U . . .
C120 C 0.55666(8) 1.0330(4) 0.4005(2) 0.0445(15) Uani 1 1 d . . . . .
C121 C 0.56885(9) 1.0926(4) 0.3951(2) 0.0483(15) Uani 1 1 d . . . . .
H121 H 0.5647 1.1449 0.3857 0.058 Uiso 1 1 calc R U . . .
C122 C 0.58677(8) 1.0773(4) 0.4030(2) 0.0465(15) Uani 1 1 d . . . . .
H122 H 0.5949 1.1184 0.3993 0.056 Uiso 1 1 calc R U . . .
C123 C 0.59248(8) 1.0008(4) 0.4164(2) 0.0444(15) Uani 1 1 d . . . . .
C124 C 0.58071(8) 0.9398(4) 0.4212(2) 0.0449(14) Uani 1 1 d . . . . .
H124 H 0.5850 0.8877 0.4304 0.054 Uiso 1 1 calc R U . . .
C125 C 0.56260(8) 0.9541(4) 0.4126(2) 0.0452(15) Uani 1 1 d . . . . .
C126 C 0.55091(9) 0.8851(5) 0.4176(2) 0.0507(16) Uani 1 1 d . . . . .
C127 C 0.48032(8) 0.8018(4) 0.4040(2) 0.0493(16) Uani 1 1 d . . . . .
C128 C 0.48665(9) 0.7428(4) 0.4376(2) 0.0539(17) Uani 1 1 d . . . . .
H128 H 0.4984 0.7238 0.4407 0.065 Uiso 1 1 calc R U . . .
C129 C 0.47576(10) 0.7121(5) 0.4661(2) 0.0605(19) Uani 1 1 d . . . . .
H129 H 0.4802 0.6719 0.4883 0.073 Uiso 1 1 calc R U . . .
C130 C 0.45855(9) 0.7392(5) 0.4629(2) 0.063(2) Uani 1 1 d . . . . .
H130 H 0.4513 0.7177 0.4827 0.075 Uiso 1 1 calc R U . . .
C131 C 0.45214(9) 0.7974(5) 0.4308(2) 0.0563(18) Uani 1 1 d . . . . .
H131 H 0.4404 0.8160 0.4285 0.068 Uiso 1 1 calc R U . . .
C132 C 0.46298(8) 0.8299(4) 0.4012(2) 0.0458(15) Uani 1 1 d . . . . .
C133 C 0.45531(8) 0.8916(4) 0.3708(2) 0.0481(16) Uani 1 1 d . . . . .
H133 H 0.4436 0.9064 0.3731 0.058 Uiso 1 1 calc R U . . .
C134 C 0.45253(8) 0.9981(4) 0.3174(2) 0.0460(15) Uani 1 1 d . . . . .
C135 C 0.44266(9) 1.0474(5) 0.3422(3) 0.0569(18) Uani 1 1 d . . . . .
H135 H 0.4426 1.0357 0.3739 0.068 Uiso 1 1 calc R U . . .
C136 C 0.43312(9) 1.1117(5) 0.3217(3) 0.0602(19) Uani 1 1 d . . . . .
H136 H 0.4267 1.1446 0.3392 0.072 Uiso 1 1 calc R U . . .
C137 C 0.43300(9) 1.1278(4) 0.2755(3) 0.0568(18) Uani 1 1 d . . . . .
C138 C 0.44295(8) 1.0819(4) 0.2500(2) 0.0490(16) Uani 1 1 d . . . . .
H138 H 0.4428 1.0939 0.2182 0.059 Uiso 1 1 calc R U . . .
C139 C 0.45313(8) 1.0187(4) 0.2711(2) 0.0450(15) Uani 1 1 d . . . . .
C140 C 0.46485(8) 0.9796(4) 0.2418(2) 0.0426(14) Uani 1 1 d . . . . .
C141 C 0.47263(9) 0.5831(4) 0.3744(2) 0.0530(17) Uani 1 1 d . . . . .
C142 C 0.47964(10) 0.5284(5) 0.4096(3) 0.0614(19) Uani 1 1 d . . . . .
H142 H 0.4920 0.5267 0.4206 0.074 Uiso 1 1 calc R U . . .
C143 C 0.46888(11) 0.4776(5) 0.4285(3) 0.071(2) Uani 1 1 d . . . . .
H143 H 0.4739 0.4409 0.4522 0.085 Uiso 1 1 calc R U . A 1
C144 C 0.45060(10) 0.4788(5) 0.4134(3) 0.067(2) Uani 1 1 d . . . . .
H144 H 0.4433 0.4426 0.4262 0.080 Uiso 1 1 calc R U . . .
C145 C 0.44342(9) 0.5327(4) 0.3801(3) 0.0571(18) Uani 1 1 d . . . . .
H145 H 0.4310 0.5344 0.3702 0.069 Uiso 1 1 calc R U . . .
C146 C 0.45411(9) 0.5864(4) 0.3598(2) 0.0508(16) Uani 1 1 d . . . . .
C147 C 0.44523(8) 0.6431(4) 0.3273(2) 0.0458(15) Uani 1 1 d . . . . .
H147 H 0.4327 0.6403 0.3209 0.055 Uiso 1 1 calc R U . . .
C148 C 0.44056(8) 0.7561(4) 0.2783(2) 0.0421(14) Uani 1 1 d . . . . .
C149 C 0.42526(8) 0.7807(4) 0.2930(2) 0.0448(15) Uani 1 1 d . . . . .
H149 H 0.4224 0.7586 0.3206 0.054 Uiso 1 1 calc R U . . .
C150 C 0.41425(8) 0.8368(4) 0.2679(2) 0.0461(15) Uani 1 1 d . . . . .
H150 H 0.4038 0.8530 0.2783 0.055 Uiso 1 1 calc R U . . .
C151 C 0.41823(8) 0.8696(4) 0.2278(2) 0.0444(14) Uani 1 1 d . . . . .
C152 C 0.43313(7) 0.8452(4) 0.2117(2) 0.0405(14) Uani 1 1 d . . . . .
H152 H 0.4356 0.8664 0.1835 0.049 Uiso 1 1 calc R U . . .
C153 C 0.44454(7) 0.7890(4) 0.2373(2) 0.0393(13) Uani 1 1 d . . . . .
C154 C 0.46102(8) 0.7724(4) 0.2191(2) 0.0425(14) Uani 1 1 d . . . . .
C155 C 0.47150(9) 0.5225(4) 0.2629(3) 0.0557(17) Uani 1 1 d . . . . .
C156 C 0.45424(9) 0.5369(5) 0.2369(3) 0.0561(17) Uani 1 1 d . . . . .
H156 H 0.4518 0.5850 0.2195 0.067 Uiso 1 1 calc R U . . .
C157 C 0.44090(10) 0.4808(5) 0.2371(3) 0.064(2) Uani 1 1 d . . . . .
H157 H 0.4294 0.4921 0.2202 0.077 Uiso 1 1 calc R U . . .
C158 C 0.44379(10) 0.4101(5) 0.2610(3) 0.072(2) Uani 1 1 d . . . . .
H158 H 0.4344 0.3734 0.2614 0.087 Uiso 1 1 calc R U . . .
C159 C 0.46038(11) 0.3933(5) 0.2842(3) 0.074(2) Uani 1 1 d . . . . .
H159 H 0.4626 0.3429 0.2994 0.088 Uiso 1 1 calc R U . . .
C160 C 0.47454(9) 0.4487(5) 0.2864(3) 0.0611(19) Uani 1 1 d . . . . .
C161 C 0.49183(10) 0.4231(5) 0.3111(3) 0.069(2) Uani 1 1 d . . . . .
H161 H 0.4929 0.3692 0.3219 0.083 Uiso 1 1 calc R U . . .
C168 C 0.53229(10) 0.5520(5) 0.3908(3) 0.071(2) Uani 1 1 d . . . . .
Cl02 Cl 0.56689(5) 0.2934(2) 0.42493(14) 0.0607(9) Uani 0.5 1 d . U P B 1
C162 C 0.52310(19) 0.4261(13) 0.3339(6) 0.061(6) Uani 0.5 1 d G U P B 1
C167 C 0.5350(3) 0.4643(9) 0.3687(6) 0.072(7) Uani 0.5 1 d G U P B 1
C166 C 0.5510(2) 0.4278(8) 0.3871(5) 0.076(6) Uani 0.5 1 d G U P B 1
H166 H 0.5591 0.4538 0.4109 0.091 Uiso 0.5 1 calc R U P B 1
C165 C 0.55508(16) 0.3531(8) 0.3707(5) 0.080(5) Uani 0.5 1 d G U P B 1
C164 C 0.54320(19) 0.3150(8) 0.3358(5) 0.074(5) Uani 0.5 1 d G U P B 1
H164 H 0.5460 0.2640 0.3246 0.089 Uiso 0.5 1 calc R U P B 1
C163 C 0.52721(17) 0.3515(12) 0.3174(5) 0.065(5) Uani 0.5 1 d G U P B 1
H163 H 0.5191 0.3254 0.2936 0.078 Uiso 0.5 1 calc R U P B 1
Cl12 Cl 0.57544(7) 0.3074(3) 0.3944(3) 0.110(2) Uani 0.5 1 d . U P B 2
C0 C 0.5209(3) 0.4274(16) 0.3469(8) 0.054(5) Uani 0.5 1 d . U P B 2
C07D C 0.5329(3) 0.4672(14) 0.3821(8) 0.058(5) Uani 0.5 1 d . U P B 2
C07J C 0.5492(2) 0.3476(11) 0.3943(5) 0.065(4) Uani 0.5 1 d . U P B 2
C169 C 0.5244(2) 0.3507(14) 0.3332(6) 0.055(4) Uani 0.5 1 d . U P B 2
H169 H 0.5168 0.3264 0.3077 0.066 Uiso 0.5 1 calc R U P B 2
C170 C 0.5464(2) 0.4204(11) 0.4067(6) 0.060(4) Uani 0.5 1 d . U P B 2
H170 H 0.5537 0.4424 0.4335 0.073 Uiso 0.5 1 calc R U P B 2
C171 C 0.5388(2) 0.3092(12) 0.3561(5) 0.062(4) Uani 0.5 1 d . U P B 2
H171 H 0.5416 0.2570 0.3465 0.074 Uiso 0.5 1 calc R U P B 2
N04X N 0.26162(9) 0.4284(4) 0.1194(2) 0.0640(17) Uani 1 1 d . . . . .
C05V C 0.27079(9) 0.4315(4) 0.1546(2) 0.0453(15) Uani 1 1 d . . . . .
C06X C 0.28267(10) 0.4335(5) 0.1988(2) 0.068(2) Uani 1 1 d . . . . .
H06A H 0.2946 0.4466 0.1941 0.102 Uiso 1 1 calc R U . . .
H06B H 0.2828 0.3808 0.2139 0.102 Uiso 1 1 calc R U . . .
H06C H 0.2787 0.4744 0.2187 0.102 Uiso 1 1 calc R U . . .
N16 N 0.41241(8) 0.6915(4) 0.3908(2) 0.0663(17) Uani 1 1 d . . . . .
C06D C 0.41457(8) 0.6579(4) 0.4246(3) 0.0535(17) Uani 1 1 d . . . . .
C06Y C 0.41716(10) 0.6115(5) 0.4678(3) 0.068(2) Uani 1 1 d . . . . .
H06D H 0.4072 0.5746 0.4671 0.101 Uiso 1 1 calc R U . . .
H06E H 0.4179 0.6482 0.4943 0.101 Uiso 1 1 calc R U . . .
H06F H 0.4281 0.5807 0.4709 0.101 Uiso 1 1 calc R U . . .
N041 N 0.34447(9) 0.1497(4) 0.4185(2) 0.0656(17) Uani 1 1 d . . . . .
C05M C 0.33376(9) 0.1974(4) 0.4171(2) 0.0456(15) Uani 1 1 d . . . . .
C05P C 0.31987(9) 0.2570(4) 0.4144(2) 0.0479(15) Uani 1 1 d . . . . .
H05A H 0.3164 0.2755 0.3822 0.072 Uiso 1 1 calc R U . . .
H05B H 0.3242 0.3027 0.4345 0.072 Uiso 1 1 calc R U . . .
H05C H 0.3097 0.2330 0.4248 0.072 Uiso 1 1 calc R U . . .
N049 N 0.22198(8) 0.7243(4) 0.3734(2) 0.0614(16) Uani 1 1 d . . . . .
C065 C 0.25114(8) 0.7508(4) 0.3434(2) 0.0465(15) Uani 1 1 d . . . . .
H06G H 0.2484 0.7824 0.3147 0.070 Uiso 1 1 calc R U . . .
H06H H 0.2566 0.6999 0.3372 0.070 Uiso 1 1 calc R U . . .
H06I H 0.2593 0.7810 0.3670 0.070 Uiso 1 1 calc R U . . .
C067 C 0.23488(9) 0.7346(4) 0.3604(2) 0.0466(15) Uani 1 1 d . . . . .
N073 N 0.46999(11) 1.0123(6) 0.4520(3) 0.105(3) Uani 1 1 d . . . . .
C07E C 0.48759(13) 1.1122(7) 0.5076(4) 0.103(3) Uani 1 1 d . . . . .
H07A H 0.4969 1.1353 0.4931 0.155 Uiso 1 1 calc R U . . .
H07B H 0.4929 1.0851 0.5366 0.155 Uiso 1 1 calc R U . . .
H07C H 0.4798 1.1551 0.5144 0.155 Uiso 1 1 calc R U . . .
C072 C 0.47762(11) 1.0551(6) 0.4764(3) 0.074(2) Uani 1 1 d . . . . .

loop_
_atom_site_aniso_label
_atom_site_aniso_U_11
_atom_site_aniso_U_22
_atom_site_aniso_U_33
_atom_site_aniso_U_23
_atom_site_aniso_U_13
_atom_site_aniso_U_12
Cu1 0.0321(4) 0.0280(4) 0.0307(4) 0.0010(3) 0.0093(3) 0.0014(3)
Cu2 0.0308(4) 0.0310(4) 0.0266(4) 0.0003(3) 0.0105(3) 0.0028(3)
Cu3 0.0314(4) 0.0279(4) 0.0321(4) 0.0011(3) 0.0085(3) 0.0001(3)
Cu4 0.0305(4) 0.0319(4) 0.0274(4) 0.0001(3) 0.0112(3) 0.0009(3)
Cu5 0.0286(4) 0.0333(4) 0.0264(4) -0.0004(3) 0.0104(3) 0.0003(3)
Cu6 0.0289(4) 0.0322(4) 0.0363(4) 0.0058(3) 0.0112(3) 0.0032(3)
Cu7 0.0261(4) 0.0288(4) 0.0354(4) -0.0028(3) 0.0091(3) -0.0007(3)
Cu8 0.0271(4) 0.0318(4) 0.0260(4) 0.0000(3) 0.0099(3) 0.0018(3)
Mn1 0.0289(4) 0.0351(5) 0.0269(4) 0.0009(4) 0.0083(3) 0.0019(4)
Mn2 0.0283(4) 0.0315(5) 0.0252(4) -0.0010(3) 0.0091(3) 0.0015(3)
Cl1 0.0409(8) 0.0488(9) 0.0481(8) 0.0000(7) 0.0164(6) -0.0058(6)
Cl2 0.0313(7) 0.0451(8) 0.0413(7) -0.0014(6) 0.0123(5) -0.0032(6)
Cl3 0.0529(9) 0.0364(8) 0.0534(8) 0.0019(6) 0.0209(7) 0.0104(6)
Cl4 0.0379(8) 0.0480(9) 0.0580(9) -0.0020(7) 0.0154(6) 0.0112(6)
Cl5 0.0324(7) 0.0464(8) 0.0522(8) -0.0001(7) 0.0162(6) -0.0049(6)
Cl6 0.0352(8) 0.0508(9) 0.0612(9) 0.0152(7) 0.0215(6) 0.0064(6)
Cl7 0.0324(7) 0.0471(8) 0.0536(8) 0.0030(7) 0.0210(6) 0.0023(6)
Cl8 0.0543(9) 0.0387(8) 0.0521(8) 0.0048(7) 0.0207(7) 0.0152(7)
O1 0.0309(19) 0.0301(19) 0.0261(17) 0.0010(15) 0.0102(14) -0.0014(15)
O2 0.0317(19) 0.0285(19) 0.0254(17) 0.0059(14) 0.0095(14) 0.0010(15)
O3 0.0288(19) 0.031(2) 0.0262(17) 0.0030(15) 0.0080(14) 0.0023(15)
O4 0.0275(18) 0.033(2) 0.0264(17) 0.0002(15) 0.0080(14) 0.0016(15)
O5 0.036(2) 0.0278(19) 0.0307(18) -0.0001(15) 0.0110(15) 0.0008(15)
O6 0.035(2) 0.029(2) 0.040(2) -0.0005(17) 0.0047(16) 0.0010(16)
O7 0.044(2) 0.044(2) 0.046(2) 0.010(2) -0.0062(18) -0.0030(19)
O8 0.036(2) 0.036(2) 0.0315(19) 0.0012(16) 0.0144(15) 0.0068(16)
O9 0.032(2) 0.0280(19) 0.0289(17) -0.0005(15) 0.0104(14) 0.0019(15)
O10 0.032(2) 0.040(2) 0.0274(18) -0.0005(16) 0.0139(14) 0.0033(16)
O11 0.036(2) 0.032(2) 0.0309(18) 0.0008(16) 0.0119(15) -0.0029(16)
O12 0.034(2) 0.031(2) 0.044(2) 0.0025(17) 0.0047(16) 0.0018(16)
O13 0.034(2) 0.033(2) 0.036(2) 0.0026(17) -0.0001(16) 0.0034(16)
O14 0.032(2) 0.040(2) 0.0289(18) 0.0002(16) 0.0095(14) 0.0005(16)
O15 0.033(2) 0.032(2) 0.0303(18) -0.0022(15) 0.0121(15) 0.0005(16)
O16 0.032(2) 0.040(2) 0.0324(19) 0.0021(16) 0.0127(15) 0.0042(16)
O17 0.034(2) 0.037(2) 0.0266(17) 0.0014(16) 0.0120(14) 0.0009(16)
O18 0.031(2) 0.037(2) 0.0303(18) 0.0026(16) 0.0139(15) 0.0013(16)
O19 0.033(2) 0.051(2) 0.0249(18) -0.0018(17) 0.0079(15) -0.0069(17)
O20 0.032(2) 0.033(2) 0.038(2) 0.0073(16) 0.0142(15) 0.0043(16)
O21 0.033(2) 0.028(2) 0.0335(19) 0.0022(15) 0.0060(15) 0.0028(15)
O22 0.033(2) 0.037(2) 0.046(2) -0.0005(18) 0.0037(17) 0.0004(17)
O23 0.0298(19) 0.033(2) 0.039(2) -0.0061(17) 0.0087(15) -0.0025(16)
O24 0.0240(18) 0.0304(19) 0.0305(18) 0.0019(15) 0.0077(14) 0.0001(14)
O25 0.033(2) 0.033(2) 0.052(2) 0.0122(18) 0.0117(17) 0.0035(17)
O26 0.033(2) 0.035(2) 0.0282(18) -0.0006(15) 0.0137(14) 0.0052(16)
O27 0.031(2) 0.036(2) 0.0311(18) 0.0000(16) 0.0106(14) 0.0036(16)
O28 0.036(2) 0.039(2) 0.0300(19) 0.0008(16) 0.0106(15) 0.0078(17)
O29 0.037(2) 0.033(2) 0.037(2) 0.0022(17) 0.0090(16) -0.0004(16)
O30 0.0292(19) 0.031(2) 0.0361(19) -0.0015(16) 0.0096(15) 0.0006(15)
N1 0.034(2) 0.032(2) 0.029(2) 0.0017(19) 0.0066(18) -0.0001(19)
N2 0.032(2) 0.031(2) 0.027(2) 0.0023(18) 0.0088(17) 0.0022(18)
N3 0.035(3) 0.033(3) 0.029(2) 0.0011(19) 0.0064(18) 0.0045(19)
N4 0.028(2) 0.036(3) 0.027(2) 0.0017(19) 0.0065(17) -0.0010(19)
N5 0.028(2) 0.029(2) 0.031(2) -0.0013(18) 0.0096(17) 0.0015(18)
N6 0.028(2) 0.037(3) 0.035(2) 0.006(2) 0.0121(18) 0.0023(19)
N7 0.028(2) 0.030(2) 0.031(2) 0.0022(19) 0.0109(17) 0.0044(18)
N8 0.030(2) 0.029(2) 0.025(2) 0.0018(18) 0.0044(16) 0.0023(18)
C1 0.049(3) 0.026(3) 0.024(2) 0.004(2) 0.016(2) 0.002(2)
C2 0.039(3) 0.034(3) 0.030(3) 0.002(2) 0.012(2) -0.001(2)
C3 0.040(3) 0.042(3) 0.038(3) 0.004(3) 0.018(2) 0.006(3)
C4 0.046(3) 0.037(3) 0.038(3) -0.003(3) 0.019(2) 0.012(3)
C5 0.056(4) 0.030(3) 0.029(3) -0.004(2) 0.014(2) 0.005(3)
C6 0.042(3) 0.029(3) 0.029(3) 0.004(2) 0.015(2) 0.007(2)
C7 0.039(3) 0.031(3) 0.030(3) 0.000(2) 0.008(2) 0.000(2)
C8 0.036(3) 0.036(3) 0.025(2) -0.006(2) 0.007(2) -0.002(2)
C9 0.038(3) 0.036(3) 0.034(3) -0.002(2) 0.007(2) -0.001(2)
C10 0.048(4) 0.037(3) 0.034(3) 0.000(2) 0.011(2) -0.005(3)
C11 0.036(3) 0.046(4) 0.035(3) -0.004(3) 0.010(2) -0.005(3)
C12 0.038(3) 0.038(3) 0.029(3) 0.001(2) 0.008(2) 0.001(2)
C13 0.038(3) 0.032(3) 0.028(3) -0.004(2) 0.006(2) -0.001(2)
C14 0.031(3) 0.035(3) 0.035(3) -0.002(2) 0.008(2) 0.000(2)
C15 0.037(3) 0.033(3) 0.027(3) 0.002(2) 0.008(2) 0.003(2)
C16 0.035(3) 0.037(3) 0.041(3) -0.001(3) 0.016(2) 0.000(2)
C17 0.048(4) 0.036(3) 0.046(3) -0.005(3) 0.014(3) -0.004(3)
C18 0.047(3) 0.032(3) 0.039(3) -0.007(2) 0.013(2) 0.001(3)
C19 0.043(3) 0.027(3) 0.039(3) -0.003(2) 0.012(2) 0.003(2)
C20 0.035(3) 0.031(3) 0.030(3) 0.003(2) 0.008(2) 0.004(2)
C21 0.038(3) 0.035(3) 0.034(3) 0.002(2) 0.014(2) 0.006(2)
C22 0.030(3) 0.030(3) 0.030(3) 0.001(2) 0.010(2) 0.005(2)
C23 0.039(3) 0.035(3) 0.024(2) -0.002(2) 0.008(2) 0.001(2)
C24 0.036(3) 0.040(3) 0.034(3) 0.006(2) 0.016(2) 0.002(2)
C25 0.032(3) 0.030(3) 0.031(3) 0.002(2) 0.007(2) -0.002(2)
C26 0.029(3) 0.036(3) 0.029(3) -0.001(2) 0.010(2) 0.003(2)
C27 0.031(3) 0.031(3) 0.030(3) 0.004(2) 0.010(2) 0.006(2)
C28 0.032(3) 0.021(3) 0.025(2) -0.001(2) 0.010(2) 0.000(2)
C29 0.042(3) 0.033(3) 0.023(2) -0.005(2) 0.012(2) -0.005(2)
C30 0.036(3) 0.035(3) 0.028(3) -0.005(2) 0.011(2) -0.002(2)
C31 0.039(3) 0.046(4) 0.036(3) -0.005(3) 0.012(2) -0.003(3)
C32 0.042(3) 0.039(3) 0.044(3) 0.001(3) 0.018(3) -0.008(3)
C33 0.042(3) 0.039(3) 0.040(3) 0.002(3) 0.014(2) -0.006(3)
C34 0.037(3) 0.039(3) 0.031(3) 0.000(2) 0.014(2) -0.007(2)
C35 0.045(3) 0.031(3) 0.030(3) 0.003(2) 0.010(2) -0.002(2)
C36 0.038(3) 0.034(3) 0.027(3) 0.007(2) 0.008(2) 0.000(2)
C37 0.035(3) 0.032(3) 0.038(3) 0.004(2) 0.003(2) 0.001(2)
C38 0.053(4) 0.023(3) 0.041(3) 0.005(2) 0.012(3) 0.002(3)
C39 0.047(3) 0.029(3) 0.036(3) 0.003(2) 0.015(2) 0.008(2)
C40 0.033(3) 0.035(3) 0.034(3) 0.007(2) 0.009(2) 0.005(2)
C41 0.038(3) 0.032(3) 0.028(3) 0.007(2) 0.010(2) 0.003(2)
C42 0.040(3) 0.030(3) 0.030(3) 0.007(2) 0.014(2) 0.005(2)
C43 0.037(3) 0.038(3) 0.025(2) 0.004(2) 0.006(2) -0.001(2)
C44 0.038(3) 0.047(4) 0.040(3) 0.009(3) 0.010(2) 0.001(3)
C45 0.047(4) 0.064(4) 0.039(3) 0.019(3) 0.002(3) 0.000(3)
C46 0.044(4) 0.081(5) 0.044(4) 0.031(4) 0.008(3) -0.006(3)
C47 0.035(3) 0.071(5) 0.038(3) 0.013(3) 0.007(2) -0.005(3)
C48 0.034(3) 0.047(3) 0.028(3) 0.005(2) 0.006(2) -0.006(3)
C49 0.033(3) 0.046(3) 0.030(3) -0.003(2) 0.011(2) -0.002(2)
C50 0.024(3) 0.034(3) 0.033(3) -0.004(2) 0.009(2) -0.004(2)
C51 0.033(3) 0.050(4) 0.033(3) -0.004(3) 0.011(2) 0.002(3)
C52 0.036(3) 0.054(4) 0.035(3) -0.007(3) 0.010(2) 0.005(3)
C53 0.031(3) 0.040(3) 0.048(3) -0.002(3) 0.013(2) 0.003(2)
C54 0.033(3) 0.036(3) 0.037(3) 0.001(2) 0.011(2) 0.000(2)
C55 0.029(3) 0.032(3) 0.034(3) -0.003(2) 0.012(2) 0.000(2)
C56 0.031(3) 0.029(3) 0.032(3) -0.003(2) 0.014(2) -0.003(2)
C57 0.039(3) 0.028(3) 0.024(2) 0.004(2) 0.009(2) 0.003(2)
C58 0.034(3) 0.043(3) 0.024(2) 0.005(2) 0.007(2) -0.001(2)
C59 0.043(3) 0.038(3) 0.029(3) 0.002(2) 0.005(2) -0.001(3)
C60 0.057(4) 0.032(3) 0.029(3) -0.005(2) 0.013(2) 0.003(3)
C61 0.041(3) 0.041(3) 0.034(3) 0.000(3) 0.014(2) 0.007(3)
C62 0.037(3) 0.024(3) 0.035(3) -0.001(2) 0.012(2) 0.003(2)
C63 0.036(3) 0.031(3) 0.031(3) 0.007(2) 0.014(2) 0.005(2)
C64 0.027(3) 0.035(3) 0.034(3) 0.003(2) 0.012(2) 0.004(2)
C65 0.040(3) 0.042(3) 0.034(3) 0.002(2) 0.017(2) 0.000(3)
C66 0.037(3) 0.045(3) 0.039(3) 0.004(3) 0.018(2) 0.001(3)
C67 0.032(3) 0.033(3) 0.042(3) 0.001(2) 0.013(2) 0.002(2)
C68 0.031(3) 0.035(3) 0.037(3) 0.005(2) 0.014(2) 0.000(2)
C69 0.031(3) 0.033(3) 0.031(3) 0.003(2) 0.009(2) 0.001(2)
C70 0.027(3) 0.030(3) 0.029(3) 0.006(2) 0.009(2) 0.008(2)
C71 0.034(3) 0.036(3) 0.026(2) 0.000(2) 0.007(2) 0.001(2)
C72 0.034(3) 0.039(3) 0.033(3) 0.003(2) 0.014(2) -0.002(2)
C73 0.038(3) 0.035(3) 0.032(3) -0.001(2) 0.012(2) -0.006(2)
C74 0.047(3) 0.031(3) 0.037(3) 0.007(2) 0.016(2) -0.004(3)
C75 0.035(3) 0.041(3) 0.042(3) 0.005(3) 0.013(2) 0.003(3)
C76 0.034(3) 0.032(3) 0.030(3) 0.004(2) 0.011(2) 0.001(2)
C77 0.039(3) 0.033(3) 0.035(3) 0.005(2) 0.009(2) 0.004(2)
C78 0.032(3) 0.034(3) 0.037(3) 0.008(2) 0.009(2) 0.006(2)
C79 0.034(3) 0.031(3) 0.049(3) 0.004(3) 0.012(2) 0.002(2)
C80 0.038(3) 0.036(3) 0.049(3) 0.010(3) 0.015(3) 0.008(3)
C81 0.030(3) 0.036(3) 0.048(3) 0.007(3) 0.014(2) 0.007(2)
C82 0.031(3) 0.038(3) 0.048(3) 0.012(3) 0.007(2) 0.003(2)
C83 0.028(3) 0.039(3) 0.033(3) 0.008(2) 0.007(2) 0.002(2)
C84 0.037(3) 0.035(3) 0.030(3) 0.007(2) 0.009(2) 0.001(2)
C85 0.026(3) 0.033(3) 0.032(3) 0.001(2) 0.009(2) -0.001(2)
C86 0.031(3) 0.037(3) 0.047(3) -0.002(3) 0.017(2) -0.005(2)
C87 0.038(3) 0.035(3) 0.040(3) -0.002(2) 0.017(2) 0.002(2)
C88 0.041(3) 0.037(3) 0.039(3) -0.009(3) 0.014(2) -0.004(3)
C89 0.034(3) 0.041(3) 0.032(3) 0.001(2) 0.010(2) -0.003(2)
C90 0.032(3) 0.033(3) 0.027(2) 0.004(2) 0.010(2) 0.000(2)
C91 0.028(3) 0.029(3) 0.032(3) 0.004(2) 0.009(2) -0.004(2)
C92 0.026(3) 0.038(3) 0.031(3) -0.004(2) 0.006(2) -0.001(2)
C93 0.030(3) 0.035(3) 0.037(3) 0.002(2) 0.007(2) 0.000(2)
C94 0.033(3) 0.036(3) 0.039(3) 0.003(2) 0.012(2) -0.005(2)
C95 0.025(3) 0.044(3) 0.035(3) -0.001(2) 0.010(2) 0.001(2)
C96 0.025(3) 0.035(3) 0.036(3) 0.004(2) 0.008(2) 0.003(2)
C97 0.030(3) 0.033(3) 0.026(2) -0.002(2) 0.007(2) -0.003(2)
C98 0.036(3) 0.026(3) 0.026(2) -0.002(2) 0.011(2) -0.003(2)
C99 0.034(3) 0.035(3) 0.025(2) -0.003(2) 0.007(2) -0.001(2)
C100 0.039(3) 0.039(3) 0.030(3) -0.002(2) 0.011(2) 0.003(2)
C101 0.051(4) 0.044(4) 0.029(3) 0.002(3) 0.010(2) 0.002(3)
C102 0.051(4) 0.046(4) 0.033(3) 0.009(3) 0.019(3) 0.004(3)
C103 0.045(3) 0.044(3) 0.031(3) 0.001(3) 0.017(2) 0.005(3)
C104 0.034(3) 0.037(3) 0.030(3) 0.002(2) 0.009(2) 0.002(2)
C105 0.031(3) 0.035(3) 0.036(3) -0.001(2) 0.015(2) -0.001(2)
C106 0.027(3) 0.030(3) 0.034(3) -0.002(2) 0.008(2) 0.000(2)
C107 0.043(3) 0.038(3) 0.029(3) 0.001(2) 0.013(2) 0.008(3)
C108 0.040(3) 0.042(3) 0.035(3) -0.006(3) 0.014(2) 0.002(3)
C109 0.034(3) 0.032(3) 0.045(3) -0.003(2) 0.016(2) 0.007(2)
C110 0.034(3) 0.034(3) 0.037(3) 0.001(2) 0.014(2) 0.002(2)
C111 0.026(3) 0.031(3) 0.031(3) 0.001(2) 0.012(2) -0.001(2)
C112 0.025(3) 0.033(3) 0.029(3) 0.001(2) 0.010(2) -0.002(2)
Cu9 0.0380(5) 0.0557(6) 0.0499(5) -0.0031(4) 0.0146(4) -0.0035(4)
Cu10 0.0344(5) 0.0584(6) 0.0450(5) 0.0034(4) 0.0173(4) 0.0002(4)
Cu11 0.0322(5) 0.0531(6) 0.0472(5) 0.0087(4) 0.0069(4) -0.0036(4)
Cu12 0.0388(5) 0.0491(6) 0.0667(6) 0.0082(5) -0.0027(4) -0.0027(4)
Mn3 0.0303(5) 0.0592(7) 0.0449(5) 0.0020(5) 0.0111(4) -0.0039(5)
Cl9 0.0403(8) 0.0577(10) 0.0512(8) -0.0054(7) 0.0090(6) -0.0062(7)
Cl10 0.0730(13) 0.0638(12) 0.1052(16) 0.0139(11) 0.0474(12) 0.0218(10)
Cl11 0.0435(9) 0.0799(12) 0.0561(9) 0.0202(9) 0.0195(7) 0.0145(8)
O31 0.035(2) 0.059(3) 0.042(2) 0.002(2) 0.0102(17) -0.0012(19)
O32 0.036(2) 0.045(3) 0.053(2) 0.010(2) 0.0068(18) -0.0012(18)
O33 0.041(3) 0.066(3) 0.072(3) -0.009(3) 0.021(2) -0.002(2)
O34 0.040(2) 0.059(3) 0.043(2) 0.005(2) 0.0082(18) -0.010(2)
O35 0.049(3) 0.076(4) 0.069(3) 0.031(3) -0.003(2) -0.014(3)
O36 0.039(2) 0.063(3) 0.047(2) 0.011(2) 0.0156(18) 0.001(2)
O37 0.037(2) 0.062(3) 0.046(2) 0.002(2) 0.0184(18) 0.008(2)
O38 0.044(2) 0.058(3) 0.047(2) 0.003(2) 0.0187(19) 0.008(2)
O39 0.043(3) 0.062(3) 0.053(3) 0.017(2) 0.003(2) -0.007(2)
O40 0.032(2) 0.053(3) 0.043(2) 0.0060(19) 0.0071(17) -0.0001(18)
O41 0.032(2) 0.066(3) 0.043(2) 0.003(2) 0.0112(17) 0.001(2)
O42 0.037(2) 0.055(3) 0.063(3) 0.009(2) -0.002(2) -0.006(2)
O43 0.053(3) 0.050(3) 0.074(3) 0.008(2) -0.012(2) -0.005(2)
O44 0.082(4) 0.072(4) 0.083(4) 0.018(3) -0.027(3) -0.002(3)
O45 0.041(2) 0.056(3) 0.064(3) 0.011(2) 0.009(2) -0.003(2)
N9 0.038(3) 0.062(4) 0.044(3) -0.003(3) 0.013(2) 0.002(3)
N10 0.042(3) 0.055(3) 0.043(3) -0.002(2) 0.017(2) -0.004(2)
N11 0.040(3) 0.050(3) 0.041(3) 0.008(2) 0.008(2) -0.008(2)
N12 0.045(3) 0.057(4) 0.080(4) 0.012(3) -0.010(3) -0.003(3)
C113 0.051(4) 0.064(5) 0.052(4) 0.001(3) 0.019(3) 0.006(3)
C114 0.047(4) 0.078(5) 0.058(4) -0.001(4) 0.012(3) 0.005(4)
C115 0.062(5) 0.083(6) 0.061(5) -0.015(4) 0.015(4) 0.019(4)
C116 0.084(6) 0.094(7) 0.088(6) -0.037(6) 0.011(5) 0.027(5)
C117 0.063(5) 0.106(7) 0.074(5) -0.045(5) 0.004(4) 0.016(5)
C118 0.051(4) 0.077(5) 0.054(4) -0.016(4) 0.014(3) 0.012(4)
C119 0.051(4) 0.075(5) 0.052(4) -0.021(4) 0.015(3) -0.005(4)
C120 0.045(4) 0.056(4) 0.034(3) -0.006(3) 0.011(2) -0.002(3)
C121 0.051(4) 0.044(4) 0.052(4) -0.010(3) 0.015(3) -0.004(3)
C122 0.044(4) 0.053(4) 0.044(3) -0.010(3) 0.012(3) -0.013(3)
C123 0.049(4) 0.051(4) 0.034(3) -0.007(3) 0.011(3) -0.005(3)
C124 0.048(4) 0.049(4) 0.038(3) 0.006(3) 0.010(3) -0.006(3)
C125 0.040(3) 0.059(4) 0.037(3) -0.001(3) 0.009(2) -0.005(3)
C126 0.046(4) 0.063(5) 0.047(4) 0.003(3) 0.016(3) -0.005(3)
C127 0.041(4) 0.068(5) 0.042(3) 0.004(3) 0.017(3) -0.005(3)
C128 0.048(4) 0.064(5) 0.052(4) 0.005(3) 0.015(3) -0.005(3)
C129 0.059(5) 0.077(5) 0.046(4) 0.006(4) 0.011(3) -0.016(4)
C130 0.049(4) 0.094(6) 0.049(4) 0.010(4) 0.018(3) -0.017(4)
C131 0.041(4) 0.081(5) 0.050(4) -0.005(4) 0.015(3) -0.016(3)
C132 0.046(4) 0.056(4) 0.038(3) 0.000(3) 0.015(3) -0.009(3)
C133 0.034(3) 0.068(4) 0.048(3) -0.008(3) 0.020(3) -0.004(3)
C134 0.037(3) 0.057(4) 0.048(3) 0.000(3) 0.019(3) 0.000(3)
C135 0.043(4) 0.075(5) 0.060(4) -0.007(4) 0.027(3) -0.003(4)
C136 0.047(4) 0.073(5) 0.068(5) -0.005(4) 0.030(3) 0.005(4)
C137 0.054(4) 0.050(4) 0.073(5) -0.002(4) 0.028(4) 0.005(3)
C138 0.042(4) 0.051(4) 0.058(4) 0.000(3) 0.022(3) 0.001(3)
C139 0.038(3) 0.049(4) 0.052(4) -0.002(3) 0.019(3) 0.000(3)
C140 0.040(3) 0.043(4) 0.049(4) 0.000(3) 0.018(3) 0.000(3)
C141 0.050(4) 0.052(4) 0.056(4) 0.017(3) 0.010(3) -0.003(3)
C142 0.052(4) 0.061(5) 0.065(4) 0.018(4) -0.005(3) -0.008(4)
C143 0.081(6) 0.056(5) 0.074(5) 0.027(4) 0.005(4) -0.005(4)
C144 0.063(5) 0.056(5) 0.081(5) 0.020(4) 0.012(4) -0.012(4)
C145 0.046(4) 0.055(4) 0.069(5) 0.012(4) 0.010(3) -0.012(3)
C146 0.047(4) 0.052(4) 0.053(4) 0.008(3) 0.008(3) -0.008(3)
C147 0.036(3) 0.053(4) 0.049(3) 0.006(3) 0.009(3) -0.007(3)
C148 0.036(3) 0.052(4) 0.040(3) 0.004(3) 0.011(2) -0.005(3)
C149 0.039(3) 0.057(4) 0.040(3) 0.008(3) 0.011(3) -0.005(3)
C150 0.037(3) 0.062(4) 0.043(3) 0.002(3) 0.017(3) 0.001(3)
C151 0.039(3) 0.053(4) 0.043(3) 0.009(3) 0.012(3) 0.002(3)
C152 0.029(3) 0.055(4) 0.040(3) 0.003(3) 0.012(2) 0.000(3)
C153 0.031(3) 0.043(3) 0.046(3) 0.002(3) 0.013(2) -0.004(2)
C154 0.039(3) 0.046(4) 0.045(3) 0.003(3) 0.016(3) -0.002(3)
C155 0.042(4) 0.057(4) 0.066(4) -0.004(4) 0.003(3) -0.010(3)
C156 0.041(4) 0.057(4) 0.068(4) -0.002(4) 0.003(3) -0.007(3)
C157 0.043(4) 0.070(5) 0.077(5) -0.016(4) 0.009(3) -0.010(4)
C158 0.046(4) 0.071(6) 0.097(6) -0.007(5) 0.008(4) -0.015(4)
C159 0.069(5) 0.058(5) 0.091(6) 0.007(4) 0.008(4) -0.016(4)
C160 0.051(4) 0.052(4) 0.076(5) 0.005(4) -0.001(3) -0.008(3)
C161 0.068(5) 0.052(5) 0.079(5) 0.018(4) -0.006(4) -0.010(4)
C168 0.057(5) 0.053(5) 0.091(6) 0.028(4) -0.022(4) -0.007(4)
Cl02 0.046(2) 0.061(2) 0.069(2) 0.0043(18) -0.0052(16) 0.0139(17)
C162 0.069(9) 0.050(8) 0.062(12) 0.032(8) 0.003(7) -0.010(6)
C167 0.081(12) 0.049(9) 0.075(14) 0.028(8) -0.013(10) 0.002(7)
C166 0.088(13) 0.041(7) 0.082(14) 0.019(8) -0.024(10) -0.011(8)
C165 0.076(10) 0.050(7) 0.101(9) 0.016(7) -0.023(8) -0.002(6)
C164 0.075(9) 0.044(7) 0.092(10) 0.017(7) -0.013(7) -0.011(6)
C163 0.071(8) 0.050(7) 0.070(12) 0.028(9) 0.000(7) -0.011(6)
Cl12 0.067(3) 0.050(2) 0.188(6) -0.010(3) -0.041(3) 0.012(2)
C0 0.049(7) 0.058(8) 0.051(10) 0.011(7) 0.000(6) 0.003(6)
C07D 0.052(8) 0.060(7) 0.054(9) 0.010(6) -0.009(6) 0.009(6)
C07J 0.069(6) 0.060(7) 0.055(7) 0.013(6) -0.016(5) 0.013(5)
C169 0.061(7) 0.057(8) 0.043(8) 0.013(7) 0.001(6) 0.000(6)
C170 0.060(8) 0.057(7) 0.056(8) 0.017(6) -0.011(6) 0.007(5)
C171 0.065(7) 0.062(7) 0.053(7) 0.010(6) -0.003(6) 0.009(6)
N04X 0.098(5) 0.058(4) 0.040(3) -0.002(3) 0.022(3) -0.003(3)
C05V 0.064(4) 0.042(4) 0.036(3) -0.002(3) 0.026(3) -0.008(3)
C06X 0.075(5) 0.081(6) 0.047(4) -0.007(4) 0.011(4) -0.020(4)
N16 0.048(4) 0.077(5) 0.077(4) 0.029(4) 0.019(3) 0.005(3)
C06D 0.038(4) 0.061(5) 0.063(4) 0.016(4) 0.015(3) 0.003(3)
C06Y 0.049(4) 0.088(6) 0.066(5) 0.032(4) 0.012(3) -0.006(4)
N041 0.075(4) 0.040(3) 0.086(5) 0.003(3) 0.026(4) 0.001(3)
C05M 0.056(4) 0.037(4) 0.045(3) 0.007(3) 0.012(3) -0.005(3)
C05P 0.057(4) 0.048(4) 0.038(3) 0.002(3) 0.007(3) 0.001(3)
N049 0.065(4) 0.072(4) 0.055(3) -0.015(3) 0.031(3) -0.014(3)
C065 0.050(4) 0.046(4) 0.048(3) 0.005(3) 0.020(3) 0.008(3)
C067 0.062(4) 0.042(4) 0.037(3) -0.003(3) 0.014(3) 0.004(3)
N073 0.089(6) 0.116(7) 0.111(7) -0.027(6) 0.023(5) -0.034(5)
C07E 0.085(7) 0.121(9) 0.104(8) -0.037(7) 0.016(6) -0.025(6)
C072 0.052(5) 0.087(6) 0.082(6) -0.014(5) 0.012(4) -0.016(4)

loop_
_atom_type_symbol
_atom_type_description
_atom_type_scat_dispersion_real
_atom_type_scat_dispersion_imag
_atom_type_scat_source
C C 0.0181 0.0091 'International Tables Vol C Tables 4.2.6.8 and 6.1.1.4'
Cl Cl 0.3639 0.7018 'International Tables Vol C Tables 4.2.6.8 and 6.1.1.4'
Cu Cu -1.9646 0.5888 'International Tables Vol C Tables 4.2.6.8 and 6.1.1.4'
H H 0.0000 0.0000 'International Tables Vol C Tables 4.2.6.8 and 6.1.1.4'
Mn Mn -0.5299 2.8052 'International Tables Vol C Tables 4.2.6.8 and 6.1.1.4'
N N 0.0311 0.0180 'International Tables Vol C Tables 4.2.6.8 and 6.1.1.4'
O O 0.0492 0.0322 'International Tables Vol C Tables 4.2.6.8 and 6.1.1.4'

loop_
_geom_angle_atom_site_label_1
_geom_angle_atom_site_label_2
_geom_angle_atom_site_label_3
_geom_angle
_geom_angle_site_symmetry_1
_geom_angle_site_symmetry_3
_geom_angle_publ_flag
O1 Cu1 Cu2 43.32(10) . . ?
O5 Cu1 Cu2 57.25(10) . . ?
O5 Cu1 O1 89.05(15) . . ?
O5 Cu1 N1 93.22(17) . . ?
O6 Cu1 Cu2 114.59(12) . . ?
O6 Cu1 O1 83.75(15) . . ?
O6 Cu1 O5 171.84(16) . . ?
O6 Cu1 N1 93.15(17) . . ?
N1 Cu1 Cu2 130.77(13) . . ?
N1 Cu1 O1 168.95(16) . . ?
O1 Cu2 Cu1 44.17(10) . . ?
O1 Cu2 O5 77.25(13) . . ?
O5 Cu2 Cu1 42.55(8) . . ?
O8 Cu2 Cu1 57.92(10) . . ?
O8 Cu2 O1 81.28(15) . . ?
O8 Cu2 O5 82.14(14) . . ?
O8 Cu2 O9 167.57(15) . . ?
O8 Cu2 N2 95.49(16) . . ?
O9 Cu2 Cu1 109.78(10) . . ?
O9 Cu2 O1 88.12(14) . . ?
O9 Cu2 O5 89.24(13) . . ?
O9 Cu2 N2 95.47(16) . . ?
N2 Cu2 Cu1 136.47(13) . . ?
N2 Cu2 O1 175.20(16) . . ?
N2 Cu2 O5 105.92(15) . . ?
O2 Cu3 Cu4 42.91(10) . . ?
O11 Cu3 Cu4 56.27(11) . . ?
O11 Cu3 O2 88.41(15) . . ?
O11 Cu3 N3 94.15(17) . . ?
O12 Cu3 Cu4 114.27(12) . . ?
O12 Cu3 O2 84.69(15) . . ?
O12 Cu3 O11 170.26(16) . . ?
O12 Cu3 N3 92.01(17) . . ?
N3 Cu3 Cu4 134.96(13) . . ?
N3 Cu3 O2 173.38(16) . . ?
O2 Cu4 Cu3 42.86(10) . . ?
O14 Cu4 Cu3 60.64(11) . . ?
O14 Cu4 O2 83.36(14) . . ?
O14 Cu4 O15 170.33(15) . . ?
O14 Cu4 N4 95.24(16) . . ?
O15 Cu4 Cu3 109.71(11) . . ?
O15 Cu4 O2 88.65(14) . . ?
O15 Cu4 N4 93.14(16) . . ?
N4 Cu4 Cu3 139.70(14) . . ?
N4 Cu4 O2 175.38(16) . . ?
O3 Cu5 O20 75.60(13) . . ?
O3 Cu5 N5 176.89(17) . . ?
O17 Cu5 O3 80.95(14) . . ?
O17 Cu5 O18 159.50(15) . . ?
O17 Cu5 O20 102.61(14) . . ?
O17 Cu5 N5 95.95(16) . . ?
O18 Cu5 O3 90.34(14) . . ?
O18 Cu5 O20 93.02(14) . . ?
O18 Cu5 N5 92.68(16) . . ?
N5 Cu5 O20 104.96(15) . . ?
O3 Cu6 O21 87.15(15) . . ?
O3 Cu6 O28 92.47(14) . . ?
O20 Cu6 O3 87.31(15) . . ?
O20 Cu6 O21 128.00(15) . . ?
O20 Cu6 O28 126.49(16) . . ?
O21 Cu6 O28 105.39(15) . . ?
N6 Cu6 O3 176.54(18) . . ?
N6 Cu6 O20 95.17(17) . . ?
N6 Cu6 O21 89.42(17) . . ?
N6 Cu6 O28 88.00(16) . . ?
O4 Cu7 Cu8 37.96(10) . . ?
O4 Cu7 O19 93.30(14) . . ?
O4 Cu7 O24 84.67(14) . . ?
O19 Cu7 Cu8 122.80(10) . . ?
O23 Cu7 Cu8 53.17(11) . . ?
O23 Cu7 O4 89.41(15) . . ?
O23 Cu7 O19 127.94(16) . . ?
O23 Cu7 O24 131.85(15) . . ?
O24 Cu7 Cu8 101.38(10) . . ?
O24 Cu7 O19 100.13(14) . . ?
N7 Cu7 Cu8 143.32(12) . . ?
N7 Cu7 O4 172.92(17) . . ?
N7 Cu7 O19 89.27(16) . . ?
N7 Cu7 O23 94.21(16) . . ?
N7 Cu7 O24 88.38(16) . . ?
O4 Cu8 Cu7 38.25(11) . . ?
O4 Cu8 O26 82.43(14) . . ?
O4 Cu8 O27 88.61(14) . . ?
O4 Cu8 N8 176.78(16) . . ?
O26 Cu8 Cu7 86.60(11) . . ?
O27 Cu8 Cu7 98.19(11) . . ?
O27 Cu8 O26 158.81(16) . . ?
O27 Cu8 N8 93.96(16) . . ?
N8 Cu8 Cu7 139.17(13) . . ?
N8 Cu8 O26 95.77(15) . . ?
O1 Mn1 O3 88.04(13) . . ?
O1 Mn1 O16 92.76(13) . . ?
O1 Mn1 O17 88.89(12) . . ?
O1 Mn1 O21 158.87(13) . . ?
O3 Mn1 O17 67.13(12) . . ?
O3 Mn1 O21 72.62(12) . . ?
O16 Mn1 O3 87.35(13) . . ?
O16 Mn1 O17 154.37(14) . . ?
O16 Mn1 O21 78.25(13) . . ?
O17 Mn1 O21 91.24(13) . . ?
O29 Mn1 O1 123.39(15) . . ?
O29 Mn1 O3 147.45(14) . . ?
O29 Mn1 O16 98.24(14) . . ?
O29 Mn1 O17 102.15(13) . . ?
O29 Mn1 O21 77.18(14) . . ?
O2 Mn2 O4 87.66(13) . . ?
O2 Mn2 O10 92.55(13) . . ?
O2 Mn2 O24 156.79(12) . . ?
O2 Mn2 O26 86.34(13) . . ?
O4 Mn2 O24 70.32(12) . . ?
O4 Mn2 O26 68.70(12) . . ?
O10 Mn2 O4 88.29(13) . . ?
O10 Mn2 O24 79.91(13) . . ?
O10 Mn2 O26 156.99(14) . . ?
O26 Mn2 O24 92.15(12) . . ?
O30 Mn2 O2 126.89(14) . . ?
O30 Mn2 O4 144.17(14) . . ?
O30 Mn2 O10 98.10(13) . . ?
O30 Mn2 O24 76.15(13) . . ?
O30 Mn2 O26 100.92(13) . . ?
Cu1 O1 Mn1 121.01(17) . . ?
Cu1 O1 H1 107.6 . . ?
Cu2 O1 Cu1 92.51(15) . . ?
Cu2 O1 Mn1 119.17(16) . . ?
Cu2 O1 H1 107.6 . . ?
Mn1 O1 H1 107.6 . . ?
Cu3 O2 Cu4 94.23(14) . . ?
Cu3 O2 Mn2 117.79(16) . . ?
Cu3 O2 H2 106.6 . . ?
Cu4 O2 Mn2 123.63(17) . . ?
Cu4 O2 H2 106.6 . . ?
Mn2 O2 H2 106.6 . . ?
Cu5 O3 Cu6 104.74(16) . . ?
Cu5 O3 Mn1 106.27(15) . . ?
Cu5 O3 H3 113.7 . . ?
Cu6 O3 Mn1 103.79(15) . . ?
Cu6 O3 H3 113.7 . . ?
Mn1 O3 H3 113.7 . . ?
Cu7 O4 Mn2 106.18(15) . . ?
Cu7 O4 H4 114.0 . . ?
Cu8 O4 Cu7 103.80(16) . . ?
Cu8 O4 Mn2 103.67(15) . . ?
Cu8 O4 H4 114.0 . . ?
Mn2 O4 H4 114.0 . . ?
Cu1 O5 Cu2 80.20(12) . . ?
C1 O5 Cu1 123.2(3) . . ?
C1 O5 Cu2 110.5(3) . . ?
C14 O6 Cu1 128.5(4) . . ?
C15 O8 Cu2 127.3(3) . . ?
C28 O9 Cu2 125.5(3) . . ?
C28 O10 Mn2 127.6(3) . . ?
C29 O11 Cu3 123.6(3) . . ?
C42 O12 Cu3 131.2(4) . . ?
C43 O14 Cu4 125.4(3) . . ?
C56 O15 Cu4 128.1(3) . . ?
C56 O16 Mn1 126.1(3) . . ?
Cu5 O17 Mn1 102.16(14) . . ?
C57 O17 Cu5 126.1(3) . . ?
C57 O17 Mn1 128.0(3) . . ?
C70 O18 Cu5 131.3(3) . . ?
C70 O19 Cu7 131.1(3) . . ?
Cu6 O20 Cu5 89.88(14) . . ?
C71 O20 Cu5 144.9(3) . . ?
C71 O20 Cu6 125.2(3) . . ?
Cu6 O21 Mn1 96.32(14) . . ?
C84 O21 Cu6 126.9(3) . . ?
C84 O21 Mn1 130.4(3) . . ?
C85 O23 Cu7 126.8(3) . . ?
Cu7 O24 Mn2 98.08(13) . . ?
C98 O24 Cu7 126.2(3) . . ?
C98 O24 Mn2 128.2(3) . . ?
Cu8 O26 Mn2 101.03(14) . . ?
C99 O26 Cu8 126.5(3) . . ?
C99 O26 Mn2 129.4(3) . . ?
C112 O27 Cu8 128.8(3) . . ?
C112 O28 Cu6 132.3(3) . . ?
Mn1 O29 H29A 109.6 . . ?
Mn1 O29 H29B 109.6 . . ?
H29A O29 H29B 104.0 . . ?
Mn2 O30 H30A 109.6 . . ?
Mn2 O30 H30B 109.5 . . ?
H30A O30 H30B 104.3 . . ?
C7 N1 Cu1 120.8(4) . . ?
C7 N1 C8 118.6(5) . . ?
C8 N1 Cu1 120.4(4) . . ?
C21 N2 Cu2 121.4(4) . . ?
C21 N2 C22 117.4(4) . . ?
C22 N2 Cu2 121.2(3) . . ?
C35 N3 Cu3 120.8(4) . . ?
C35 N3 C36 118.4(5) . . ?
C36 N3 Cu3 120.8(4) . . ?
C49 N4 Cu4 120.5(4) . . ?
C49 N4 C50 117.5(4) . . ?
C50 N4 Cu4 122.1(3) . . ?
C63 N5 Cu5 120.6(4) . . ?
C63 N5 C64 116.4(4) . . ?
C64 N5 Cu5 122.8(3) . . ?
C77 N6 Cu6 124.2(4) . . ?
C77 N6 C78 119.6(5) . . ?
C78 N6 Cu6 116.1(3) . . ?
C91 N7 Cu7 125.3(4) . . ?
C91 N7 C92 119.3(5) . . ?
C92 N7 Cu7 115.4(3) . . ?
C105 N8 Cu8 121.0(4) . . ?
C105 N8 C106 118.1(4) . . ?
C106 N8 Cu8 120.9(3) . . ?
O5 C1 C2 119.1(5) . . ?
O5 C1 C6 123.0(5) . . ?
C2 C1 C6 117.9(5) . . ?
C1 C2 H2A 119.2 . . ?
C3 C2 C1 121.6(5) . . ?
C3 C2 H2A 119.2 . . ?
C2 C3 H3A 119.5 . . ?
C2 C3 C4 121.0(5) . . ?
C4 C3 H3A 119.5 . . ?
C3 C4 H4A 120.6 . . ?
C5 C4 C3 118.7(5) . . ?
C5 C4 H4A 120.6 . . ?
C4 C5 H5 119.1 . . ?
C4 C5 C6 121.9(5) . . ?
C6 C5 H5 119.1 . . ?
C1 C6 C7 124.0(5) . . ?
C5 C6 C1 118.8(5) . . ?
C5 C6 C7 117.0(5) . . ?
N1 C7 C6 127.3(5) . . ?
N1 C7 H7 116.3 . . ?
C6 C7 H7 116.3 . . ?
C9 C8 N1 119.2(5) . . ?
C13 C8 N1 121.4(5) . . ?
C13 C8 C9 119.3(5) . . ?
C8 C9 H9 120.1 . . ?
C10 C9 C8 119.8(5) . . ?
C10 C9 H9 120.1 . . ?
C9 C10 H10 119.7 . . ?
C11 C10 C9 120.6(6) . . ?
C11 C10 H10 119.7 . . ?
C10 C11 Cl1 120.5(5) . . ?
C10 C11 C12 120.2(5) . . ?
C12 C11 Cl1 119.3(5) . . ?
C11 C12 H12 120.0 . . ?
C11 C12 C13 120.1(5) . . ?
C13 C12 H12 120.0 . . ?
C8 C13 C14 123.7(5) . . ?
C12 C13 C8 120.0(5) . . ?
C12 C13 C14 116.2(5) . . ?
O6 C14 C13 119.0(5) . . ?
O7 C14 O6 122.3(5) . . ?
O7 C14 C13 118.6(5) . . ?
O8 C15 C16 118.7(5) . . ?
O8 C15 C20 122.9(5) . . ?
C16 C15 C20 118.4(5) . . ?
C15 C16 H16 119.5 . . ?
C17 C16 C15 121.0(5) . . ?
C17 C16 H16 119.5 . . ?
C16 C17 H17 119.7 . . ?
C16 C17 C18 120.5(6) . . ?
C18 C17 H17 119.7 . . ?
C17 C18 H18 120.1 . . ?
C19 C18 C17 119.7(5) . . ?
C19 C18 H18 120.1 . . ?
C18 C19 H19 119.5 . . ?
C18 C19 C20 121.1(5) . . ?
C20 C19 H19 119.5 . . ?
C15 C20 C21 124.1(5) . . ?
C19 C20 C15 119.3(5) . . ?
C19 C20 C21 116.6(5) . . ?
N2 C21 C20 127.6(5) . . ?
N2 C21 H21 116.2 . . ?
C20 C21 H21 116.2 . . ?
C23 C22 N2 121.0(5) . . ?
C23 C22 C27 117.7(5) . . ?
C27 C22 N2 121.3(4) . . ?
C22 C23 H23 119.0 . . ?
C24 C23 C22 121.9(5) . . ?
C24 C23 H23 119.0 . . ?
C23 C24 H24 120.1 . . ?
C25 C24 C23 119.8(5) . . ?
C25 C24 H24 120.1 . . ?
C24 C25 Cl2 120.1(4) . . ?
C24 C25 C26 120.0(5) . . ?
C26 C25 Cl2 119.9(4) . . ?
C25 C26 H26 119.6 . . ?
C25 C26 C27 120.8(5) . . ?
C27 C26 H26 119.6 . . ?
C22 C27 C28 124.5(5) . . ?
C26 C27 C22 119.7(5) . . ?
C26 C27 C28 115.6(5) . . ?
O9 C28 C27 119.5(4) . . ?
O10 C28 O9 122.7(4) . . ?
O10 C28 C27 117.6(4) . . ?
O11 C29 C30 118.6(5) . . ?
O11 C29 C34 123.4(5) . . ?
C30 C29 C34 118.0(5) . . ?
C29 C30 H30 119.8 . . ?
C31 C30 C29 120.4(5) . . ?
C31 C30 H30 119.8 . . ?
C30 C31 H31 119.0 . . ?
C30 C31 C32 122.0(6) . . ?
C32 C31 H31 119.0 . . ?
C31 C32 H32 120.6 . . ?
C33 C32 C31 118.8(5) . . ?
C33 C32 H32 120.6 . . ?
C32 C33 H33 119.2 . . ?
C32 C33 C34 121.6(6) . . ?
C34 C33 H33 119.2 . . ?
C33 C34 C29 119.1(5) . . ?
C33 C34 C35 117.0(5) . . ?
C35 C34 C29 123.7(5) . . ?
N3 C35 C34 127.1(5) . . ?
N3 C35 H35 116.4 . . ?
C34 C35 H35 116.4 . . ?
C37 C36 N3 119.7(5) . . ?
C37 C36 C41 119.6(5) . . ?
C41 C36 N3 120.7(5) . . ?
C36 C37 H37 119.6 . . ?
C38 C37 C36 120.8(5) . . ?
C38 C37 H37 119.6 . . ?
C37 C38 H38 120.3 . . ?
C37 C38 C39 119.4(5) . . ?
C39 C38 H38 120.3 . . ?
C38 C39 Cl3 119.5(4) . . ?
C40 C39 Cl3 118.9(5) . . ?
C40 C39 C38 121.6(5) . . ?
C39 C40 H40 120.3 . . ?
C39 C40 C41 119.4(5) . . ?
C41 C40 H40 120.3 . . ?
C36 C41 C40 119.2(5) . . ?
C36 C41 C42 125.0(5) . . ?
C40 C41 C42 115.6(5) . . ?
O12 C42 C41 118.3(5) . . ?
O13 C42 O12 122.3(5) . . ?
O13 C42 C41 119.3(5) . . ?
O14 C43 C44 118.8(5) . . ?
O14 C43 C48 123.4(5) . . ?
C44 C43 C48 117.8(5) . . ?
C43 C44 H44 119.3 . . ?
C45 C44 C43 121.3(6) . . ?
C45 C44 H44 119.3 . . ?
C44 C45 H45 119.4 . . ?
C44 C45 C46 121.1(6) . . ?
C46 C45 H45 119.4 . . ?
C45 C46 H46 120.2 . . ?
C47 C46 C45 119.5(6) . . ?
C47 C46 H46 120.2 . . ?
C46 C47 H47 119.6 . . ?
C46 C47 C48 120.7(6) . . ?
C48 C47 H47 119.6 . . ?
C43 C48 C47 119.4(5) . . ?
C43 C48 C49 123.9(5) . . ?
C47 C48 C49 116.5(5) . . ?
N4 C49 C48 127.1(5) . . ?
N4 C49 H49 116.5 . . ?
C48 C49 H49 116.5 . . ?
C51 C50 N4 120.1(5) . . ?
C55 C50 N4 121.0(4) . . ?
C55 C50 C51 118.9(5) . . ?
C50 C51 H51 119.3 . . ?
C52 C51 C50 121.5(5) . . ?
C52 C51 H51 119.3 . . ?
C51 C52 H52 120.6 . . ?
C51 C52 C53 118.8(5) . . ?
C53 C52 H52 120.6 . . ?
C52 C53 Cl4 119.2(4) . . ?
C54 C53 Cl4 119.4(5) . . ?
C54 C53 C52 121.4(5) . . ?
C53 C54 H54 120.2 . . ?
C53 C54 C55 119.7(5) . . ?
C55 C54 H54 120.2 . . ?
C50 C55 C54 119.8(5) . . ?
C50 C55 C56 124.1(5) . . ?
C54 C55 C56 116.1(5) . . ?
O15 C56 C55 118.4(4) . . ?
O16 C56 O15 123.3(4) . . ?
O16 C56 C55 118.2(5) . . ?
O17 C57 C58 119.4(5) . . ?
O17 C57 C62 122.5(5) . . ?
C58 C57 C62 118.0(5) . . ?
C57 C58 H58 119.6 . . ?
C59 C58 C57 120.8(5) . . ?
C59 C58 H58 119.6 . . ?
C58 C59 H59 119.3 . . ?
C58 C59 C60 121.3(5) . . ?
C60 C59 H59 119.3 . . ?
C59 C60 H60 120.4 . . ?
C61 C60 C59 119.1(5) . . ?
C61 C60 H60 120.4 . . ?
C60 C61 H61 119.3 . . ?
C60 C61 C62 121.5(5) . . ?
C62 C61 H61 119.3 . . ?
C57 C62 C63 124.4(5) . . ?
C61 C62 C57 119.2(5) . . ?
C61 C62 C63 116.4(5) . . ?
N5 C63 C62 129.2(5) . . ?
N5 C63 H63 115.4 . . ?
C62 C63 H63 115.4 . . ?
C65 C64 N5 119.9(5) . . ?
C65 C64 C69 117.8(5) . . ?
C69 C64 N5 122.3(4) . . ?
C64 C65 H65 119.1 . . ?
C66 C65 C64 121.8(5) . . ?
C66 C65 H65 119.1 . . ?
C65 C66 H66 120.2 . . ?
C65 C66 C67 119.6(5) . . ?
C67 C66 H66 120.2 . . ?
C66 C67 Cl5 119.9(4) . . ?
C68 C67 Cl5 120.0(4) . . ?
C68 C67 C66 120.0(5) . . ?
C67 C68 H68 119.7 . . ?
C67 C68 C69 120.6(5) . . ?
C69 C68 H68 119.7 . . ?
C64 C69 C70 124.8(5) . . ?
C68 C69 C64 119.8(5) . . ?
C68 C69 C70 115.4(5) . . ?
O18 C70 C69 120.5(4) . . ?
O19 C70 O18 123.0(4) . . ?
O19 C70 C69 116.4(5) . . ?
O20 C71 C72 118.7(5) . . ?
O20 C71 C76 123.7(5) . . ?
C76 C71 C72 117.5(5) . . ?
C71 C72 H72 119.1 . . ?
C73 C72 C71 121.8(5) . . ?
C73 C72 H72 119.1 . . ?
C72 C73 H73 119.4 . . ?
C72 C73 C74 121.2(5) . . ?
C74 C73 H73 119.4 . . ?
C73 C74 H74 120.8 . . ?
C75 C74 C73 118.4(5) . . ?
C75 C74 H74 120.8 . . ?
C74 C75 H75 119.2 . . ?
C74 C75 C76 121.5(5) . . ?
C76 C75 H75 119.2 . . ?
C71 C76 C75 119.6(5) . . ?
C71 C76 C77 124.6(5) . . ?
C75 C76 C77 115.7(5) . . ?
N6 C77 C76 125.8(5) . . ?
N6 C77 H77 117.1 . . ?
C76 C77 H77 117.1 . . ?
C79 C78 N6 120.2(5) . . ?
C79 C78 C83 119.6(5) . . ?
C83 C78 N6 120.2(5) . . ?
C78 C79 H79 119.3 . . ?
C80 C79 C78 121.4(6) . . ?
C80 C79 H79 119.3 . . ?
C79 C80 H80 120.6 . . ?
C81 C80 C79 118.9(5) . . ?
C81 C80 H80 120.6 . . ?
C80 C81 Cl6 118.7(4) . . ?
C80 C81 C82 121.4(5) . . ?
C82 C81 Cl6 119.9(5) . . ?
C81 C82 H82 120.0 . . ?
C81 C82 C83 120.1(6) . . ?
C83 C82 H82 120.0 . . ?
C78 C83 C82 118.6(5) . . ?
C78 C83 C84 125.0(5) . . ?
C82 C83 C84 116.4(5) . . ?
O21 C84 C83 117.9(5) . . ?
O22 C84 O21 122.9(5) . . ?
O22 C84 C83 119.2(5) . . ?
O23 C85 C86 118.7(5) . . ?
O23 C85 C90 123.6(5) . . ?
C86 C85 C90 117.7(5) . . ?
C85 C86 H86 119.5 . . ?
C87 C86 C85 120.9(5) . . ?
C87 C86 H86 119.5 . . ?
C86 C87 H87 119.1 . . ?
C86 C87 C88 121.7(5) . . ?
C88 C87 H87 119.1 . . ?
C87 C88 H88 120.5 . . ?
C89 C88 C87 118.9(5) . . ?
C89 C88 H88 120.5 . . ?
C88 C89 H89 119.2 . . ?
C88 C89 C90 121.5(5) . . ?
C90 C89 H89 119.2 . . ?
C85 C90 C91 124.0(5) . . ?
C89 C90 C85 119.2(5) . . ?
C89 C90 C91 116.8(5) . . ?
N7 C91 C90 125.9(5) . . ?
N7 C91 H91 117.0 . . ?
C90 C91 H91 117.0 . . ?
C93 C92 N7 119.2(5) . . ?
C97 C92 N7 120.6(5) . . ?
C97 C92 C93 120.1(5) . . ?
C92 C93 H93 119.7 . . ?
C94 C93 C92 120.7(5) . . ?
C94 C93 H93 119.7 . . ?
C93 C94 H94 120.6 . . ?
C95 C94 C93 118.8(5) . . ?
C95 C94 H94 120.6 . . ?
C94 C95 Cl7 120.1(4) . . ?
C94 C95 C96 121.5(5) . . ?
C96 C95 Cl7 118.4(4) . . ?
C95 C96 H96 120.1 . . ?
C95 C96 C97 119.8(5) . . ?
C97 C96 H96 120.1 . . ?
C92 C97 C96 119.0(5) . . ?
C92 C97 C98 125.4(5) . . ?
C96 C97 C98 115.6(5) . . ?
O24 C98 C97 117.8(4) . . ?
O25 C98 O24 123.1(5) . . ?
O25 C98 C97 119.2(5) . . ?
O26 C99 C100 119.9(5) . . ?
O26 C99 C104 122.2(5) . . ?
C100 C99 C104 117.9(5) . . ?
C99 C100 H100 119.6 . . ?
C101 C100 C99 120.8(5) . . ?
C101 C100 H100 119.6 . . ?
C100 C101 H101 119.2 . . ?
C100 C101 C102 121.6(6) . . ?
C102 C101 H101 119.2 . . ?
C101 C102 H102 120.7 . . ?
C103 C102 C101 118.6(5) . . ?
C103 C102 H102 120.7 . . ?
C102 C103 H103 119.1 . . ?
C102 C103 C104 121.8(5) . . ?
C104 C103 H103 119.1 . . ?
C99 C104 C105 124.9(5) . . ?
C103 C104 C99 119.2(5) . . ?
C103 C104 C105 115.9(5) . . ?
N8 C105 C104 128.7(5) . . ?
N8 C105 H105 115.6 . . ?
C104 C105 H105 115.6 . . ?
C107 C106 N8 119.6(5) . . ?
C107 C106 C111 118.0(5) . . ?
C111 C106 N8 122.3(4) . . ?
C106 C107 H107 119.0 . . ?
C108 C107 C106 122.0(5) . . ?
C108 C107 H107 119.0 . . ?
C107 C108 H108 120.4 . . ?
C107 C108 C109 119.3(5) . . ?
C109 C108 H108 120.4 . . ?
C108 C109 Cl8 120.1(4) . . ?
C110 C109 Cl8 119.1(4) . . ?
C110 C109 C108 120.8(5) . . ?
C109 C110 H110 119.8 . . ?
C109 C110 C111 120.4(5) . . ?
C111 C110 H110 119.8 . . ?
C106 C111 C112 125.8(5) . . ?
C110 C111 C106 119.5(5) . . ?
C110 C111 C112 114.7(4) . . ?
O27 C112 C111 120.5(4) . . ?
O28 C112 O27 122.7(5) . . ?
O28 C112 C111 116.8(5) . . ?
O31 Cu9 O34 85.92(18) . . ?
O31 Cu9 O38 91.95(16) . 2_655 ?
O33 Cu9 O31 90.02(19) . . ?
O33 Cu9 O34 136.92(19) . . ?
O33 Cu9 O38 117.77(19) . 2_655 ?
O33 Cu9 N9 95.2(2) . . ?
O34 Cu9 O38 105.23(17) . 2_655 ?
N9 Cu9 O31 174.6(2) . . ?
N9 Cu9 O34 89.2(2) . . ?
N9 Cu9 O38 87.01(19) . 2_655 ?
O31 Cu10 O36 82.91(17) . . ?
O31 Cu10 O37 91.89(17) . . ?
O31 Cu10 N10 170.9(2) . . ?
O36 Cu10 O37 155.7(2) . . ?
N10 Cu10 O36 95.0(2) . . ?
N10 Cu10 O37 93.55(19) . . ?
O32 Cu11 Cu12 43.84(13) . . ?
O39 Cu11 Cu12 58.78(15) . . ?
O39 Cu11 O32 82.96(18) . . ?
O39 Cu11 O40 168.0(2) . . ?
O39 Cu11 N11 95.2(2) . . ?
O40 Cu11 Cu12 109.22(13) . . ?
O40 Cu11 O32 87.38(17) . . ?
O40 Cu11 N11 94.81(19) . . ?
N11 Cu11 Cu12 137.16(16) . . ?
N11 Cu11 O32 176.6(2) . . ?
O32 Cu12 Cu11 42.69(11) . . ?
O32 Cu12 O42 94.31(17) . 2_655 ?
O42 Cu12 Cu11 57.56(15) . . ?
O42 Cu12 Cu11 111.64(11) 2_655 . ?
O42 Cu12 O32 88.65(18) . . ?
O42 Cu12 O42 77.75(19) . 2_655 ?
O43 Cu12 Cu11 114.36(16) . . ?
O43 Cu12 O32 84.96(19) . . ?
O43 Cu12 O42 107.7(2) . 2_655 ?
O43 Cu12 O42 171.9(2) . . ?
O43 Cu12 N12 92.8(2) . . ?
N12 Cu12 Cu11 131.81(19) . . ?
N12 Cu12 O32 170.6(2) . . ?
N12 Cu12 O42 95.1(2) . 2_655 ?
N12 Cu12 O42 92.7(2) . . ?
O31 Mn3 O34 71.91(15) . . ?
O31 Mn3 O36 68.05(15) . . ?
O32 Mn3 O31 91.70(16) . . ?
O32 Mn3 O34 160.06(16) . . ?
O32 Mn3 O36 87.96(16) . . ?
O32 Mn3 O41 88.95(16) . 2_655 ?
O36 Mn3 O34 95.99(16) . . ?
O41 Mn3 O31 86.38(16) 2_655 . ?
O41 Mn3 O34 78.98(16) 2_655 . ?
O41 Mn3 O36 154.12(16) 2_655 . ?
O45 Mn3 O31 147.26(18) . . ?
O45 Mn3 O32 119.58(18) . . ?
O45 Mn3 O34 78.88(17) . . ?
O45 Mn3 O36 101.36(16) . . ?
O45 Mn3 O41 102.49(16) . 2_655 ?
Cu9 O31 Mn3 103.07(18) . . ?
Cu9 O31 H31A 113.5 . . ?
Cu10 O31 Cu9 107.2(2) . . ?
Cu10 O31 Mn3 105.23(18) . . ?
Cu10 O31 H31A 113.5 . . ?
Mn3 O31 H31A 113.5 . . ?
Cu11 O32 Cu12 93.47(18) . . ?
Cu11 O32 Mn3 116.8(2) . . ?
Cu11 O32 H32A 107.4 . . ?
Cu12 O32 Mn3 123.1(2) . . ?
Cu12 O32 H32A 107.4 . . ?
Mn3 O32 H32A 107.4 . . ?
C113 O33 Cu9 126.1(4) . . ?
Cu9 O34 Mn3 98.71(17) . . ?
C126 O34 Cu9 128.0(4) . . ?
C126 O34 Mn3 127.0(4) . . ?
Cu10 O36 Mn3 101.01(17) . . ?
C127 O36 Cu10 126.1(4) . . ?
C127 O36 Mn3 131.9(4) . . ?
C140 O37 Cu10 129.4(4) . . ?
C140 O38 Cu9 131.1(4) . 2_655 ?
C141 O39 Cu11 126.3(4) . . ?
C154 O40 Cu11 125.5(4) . . ?
C154 O41 Mn3 127.8(4) . 2_655 ?
Cu12 O42 Cu12 102.02(19) . 2_655 ?
C155 O42 Cu12 113.2(4) . 2_655 ?
C155 O42 Cu12 123.4(4) . . ?
C168 O43 Cu12 128.7(5) . . ?
Mn3 O45 H45A 109.9 . . ?
Mn3 O45 H45B 109.6 . . ?
H45A O45 H45B 104.5 . . ?
C119 N9 Cu9 124.7(5) . . ?
C119 N9 C120 118.5(6) . . ?
C120 N9 Cu9 116.7(4) . . ?
C133 N10 Cu10 123.0(5) . . ?
C133 N10 C134 117.3(5) . . ?
C134 N10 Cu10 119.6(4) . . ?
C147 N11 Cu11 121.1(4) . . ?
C147 N11 C148 117.5(5) . . ?
C148 N11 Cu11 121.3(4) . . ?
C161 N12 Cu12 122.8(5) . . ?
C161 N12 C162 117.5(11) . . ?
C161 N12 C0 113.6(12) . . ?
C162 N12 Cu12 119.5(9) . . ?
C0 N12 Cu12 122.1(11) . . ?
O33 C113 C114 118.6(7) . . ?
O33 C113 C118 123.5(6) . . ?
C114 C113 C118 117.8(7) . . ?
C113 C114 H114 118.8 . . ?
C115 C114 C113 122.3(7) . . ?
C115 C114 H114 118.8 . . ?
C114 C115 H115 119.9 . . ?
C114 C115 C116 120.3(8) . . ?
C116 C115 H115 119.9 . . ?
C115 C116 H116 120.8 . . ?
C117 C116 C115 118.5(8) . . ?
C117 C116 H116 120.8 . . ?
C116 C117 H117 118.7 . . ?
C116 C117 C118 122.5(8) . . ?
C118 C117 H117 118.7 . . ?
C113 C118 C119 124.3(7) . . ?
C117 C118 C113 118.6(7) . . ?
C117 C118 C119 117.1(7) . . ?
N9 C119 C118 126.2(7) . . ?
N9 C119 H119 116.9 . . ?
C118 C119 H119 116.9 . . ?
C121 C120 N9 120.0(6) . . ?
C121 C120 C125 119.6(6) . . ?
C125 C120 N9 120.3(6) . . ?
C120 C121 H121 119.2 . . ?
C122 C121 C120 121.7(6) . . ?
C122 C121 H121 119.2 . . ?
C121 C122 H122 120.9 . . ?
C123 C122 C121 118.2(6) . . ?
C123 C122 H122 120.9 . . ?
C122 C123 Cl9 118.9(5) . . ?
C122 C123 C124 121.6(6) . . ?
C124 C123 Cl9 119.5(5) . . ?
C123 C124 H124 119.7 . . ?
C123 C124 C125 120.7(6) . . ?
C125 C124 H124 119.7 . . ?
C120 C125 C126 124.7(6) . . ?
C124 C125 C120 118.2(6) . . ?
C124 C125 C126 117.2(6) . . ?
O34 C126 C125 118.3(6) . . ?
O35 C126 O34 122.8(6) . . ?
O35 C126 C125 118.9(6) . . ?
O36 C127 C128 118.8(6) . . ?
O36 C127 C132 122.8(6) . . ?
C132 C127 C128 118.3(6) . . ?
C127 C128 H128 119.8 . . ?
C129 C128 C127 120.4(7) . . ?
C129 C128 H128 119.8 . . ?
C128 C129 H129 119.4 . . ?
C128 C129 C130 121.2(7) . . ?
C130 C129 H129 119.4 . . ?
C129 C130 H130 120.2 . . ?
C131 C130 C129 119.5(6) . . ?
C131 C130 H130 120.2 . . ?
C130 C131 H131 119.7 . . ?
C130 C131 C132 120.5(7) . . ?
C132 C131 H131 119.7 . . ?
C127 C132 C131 120.0(6) . . ?
C127 C132 C133 124.1(5) . . ?
C133 C132 C131 115.8(6) . . ?
N10 C133 C132 128.2(6) . . ?
N10 C133 H133 115.9 . . ?
C132 C133 H133 115.9 . . ?
C135 C134 N10 120.1(6) . . ?
C139 C134 N10 121.7(5) . . ?
C139 C134 C135 118.2(6) . . ?
C134 C135 H135 119.1 . . ?
C136 C135 C134 121.8(7) . . ?
C136 C135 H135 119.1 . . ?
C135 C136 H136 120.5 . . ?
C135 C136 C137 119.0(7) . . ?
C137 C136 H136 120.5 . . ?
C136 C137 Cl10 120.1(5) . . ?
C136 C137 C138 121.1(7) . . ?
C138 C137 Cl10 118.8(6) . . ?
C137 C138 H138 120.0 . . ?
C139 C138 C137 120.0(6) . . ?
C139 C138 H138 120.0 . . ?
C134 C139 C140 125.0(6) . . ?
C138 C139 C134 119.7(6) . . ?
C138 C139 C140 115.2(6) . . ?
O37 C140 C139 119.5(5) . . ?
O38 C140 O37 122.9(5) . . ?
O38 C140 C139 117.4(6) . . ?
O39 C141 C142 118.7(6) . . ?
O39 C141 C146 122.9(6) . . ?
C142 C141 C146 118.4(6) . . ?
C141 C142 H142 119.5 . . ?
C143 C142 C141 121.0(7) . . ?
C143 C142 H142 119.5 . . ?
C142 C143 H143 119.5 . . ?
C142 C143 C144 121.0(7) . . ?
C144 C143 H143 119.5 . . ?
C143 C144 H144 120.4 . . ?
C145 C144 C143 119.1(7) . . ?
C145 C144 H144 120.4 . . ?
C144 C145 H145 119.3 . . ?
C144 C145 C146 121.5(7) . . ?
C146 C145 H145 119.3 . . ?
C141 C146 C145 119.0(6) . . ?
C141 C146 C147 124.1(6) . . ?
C145 C146 C147 116.9(6) . . ?
N11 C147 C146 127.5(6) . . ?
N11 C147 H147 116.2 . . ?
C146 C147 H147 116.2 . . ?
C149 C148 N11 120.6(5) . . ?
C149 C148 C153 118.9(6) . . ?
C153 C148 N11 120.5(5) . . ?
C148 C149 H149 119.7 . . ?
C150 C149 C148 120.6(6) . . ?
C150 C149 H149 119.7 . . ?
C149 C150 H150 119.7 . . ?
C149 C150 C151 120.5(6) . . ?
C151 C150 H150 119.7 . . ?
C150 C151 Cl11 120.3(5) . . ?
C150 C151 C152 120.3(6) . . ?
C152 C151 Cl11 119.5(5) . . ?
C151 C152 H152 120.2 . . ?
C151 C152 C153 119.7(5) . . ?
C153 C152 H152 120.2 . . ?
C148 C153 C154 124.7(5) . . ?
C152 C153 C148 120.0(5) . . ?
C152 C153 C154 115.2(5) . . ?
O40 C154 C153 118.9(5) . . ?
O41 C154 O40 122.8(5) . . ?
O41 C154 C153 118.2(5) . . ?
O42 C155 C156 118.4(7) . . ?
O42 C155 C160 124.2(6) . . ?
C160 C155 C156 117.5(6) . . ?
C155 C156 H156 119.9 . . ?
C157 C156 C155 120.3(7) . . ?
C157 C156 H156 119.9 . . ?
C156 C157 H157 119.0 . . ?
C158 C157 C156 122.0(7) . . ?
C158 C157 H157 119.0 . . ?
C157 C158 H158 120.6 . . ?
C159 C158 C157 118.7(8) . . ?
C159 C158 H158 120.6 . . ?
C158 C159 H159 118.9 . . ?
C158 C159 C160 122.2(8) . . ?
C160 C159 H159 118.9 . . ?
C155 C160 C159 119.2(7) . . ?
C155 C160 C161 123.4(7) . . ?
C159 C160 C161 117.3(7) . . ?
N12 C161 C160 125.7(7) . . ?
N12 C161 H161 117.2 . . ?
C160 C161 H161 117.2 . . ?
O43 C168 C167 110.9(9) . . ?
O43 C168 C07D 121.5(11) . . ?
O44 C168 O43 123.8(8) . . ?
O44 C168 C167 124.5(9) . . ?
O44 C168 C07D 114.7(11) . . ?
C167 C162 N12 115.4(13) . . ?
C167 C162 C163 120.0 . . ?
C163 C162 N12 124.4(13) . . ?
C162 C167 C168 125.9(11) . . ?
C166 C167 C168 114.1(11) . . ?
C166 C167 C162 120.0 . . ?
C167 C166 H166 120.0 . . ?
C167 C166 C165 120.0 . . ?
C165 C166 H166 120.0 . . ?
C166 C165 Cl02 106.0(8) . . ?
C166 C165 C164 120.0 . . ?
C164 C165 Cl02 120.5(7) . . ?
C165 C164 H164 120.0 . . ?
C163 C164 C165 120.0 . . ?
C163 C164 H164 120.0 . . ?
C162 C163 H163 120.0 . . ?
C164 C163 C162 120.0 . . ?
C164 C163 H163 120.0 . . ?
C07D C0 N12 122.5(18) . . ?
C169 C0 N12 116.4(17) . . ?
C169 C0 C07D 120.6(14) . . ?
C0 C07D C168 123.4(16) . . ?
C170 C07D C168 120.3(17) . . ?
C170 C07D C0 116.2(16) . . ?
C170 C07J Cl12 120.2(14) . . ?
C170 C07J C171 123.3(15) . . ?
C171 C07J Cl12 105.1(12) . . ?
C0 C169 H169 119.8 . . ?
C171 C169 C0 120.4(15) . . ?
C171 C169 H169 119.8 . . ?
C07D C170 H170 119.1 . . ?
C07J C170 C07D 121.9(16) . . ?
C07J C170 H170 119.1 . . ?
C07J C171 H171 121.6 . . ?
C169 C171 C07J 116.8(16) . . ?
C169 C171 H171 121.6 . . ?
N04X C05V C06X 178.5(9) . . ?
C05V C06X H06A 109.5 . . ?
C05V C06X H06B 109.5 . . ?
C05V C06X H06C 109.5 . . ?
H06A C06X H06B 109.5 . . ?
H06A C06X H06C 109.5 . . ?
H06B C06X H06C 109.5 . . ?
N16 C06D C06Y 178.0(10) . . ?
C06D C06Y H06D 109.5 . . ?
C06D C06Y H06E 109.5 . . ?
C06D C06Y H06F 109.5 . . ?
H06D C06Y H06E 109.5 . . ?
H06D C06Y H06F 109.5 . . ?
H06E C06Y H06F 109.5 . . ?
N041 C05M C05P 178.6(8) . . ?
C05M C05P H05A 109.5 . . ?
C05M C05P H05B 109.5 . . ?
C05M C05P H05C 109.5 . . ?
H05A C05P H05B 109.5 . . ?
H05A C05P H05C 109.5 . . ?
H05B C05P H05C 109.5 . . ?
H06G C065 H06H 109.5 . . ?
H06G C065 H06I 109.5 . . ?
H06H C065 H06I 109.5 . . ?
C067 C065 H06G 109.5 . . ?
C067 C065 H06H 109.5 . . ?
C067 C065 H06I 109.5 . . ?
N049 C067 C065 177.9(8) . . ?
H07A C07E H07B 109.5 . . ?
H07A C07E H07C 109.5 . . ?
H07B C07E H07C 109.5 . . ?
C072 C07E H07A 109.5 . . ?
C072 C07E H07B 109.5 . . ?
C072 C07E H07C 109.5 . . ?
N073 C072 C07E 178.9(12) . . ?

loop_
_geom_bond_atom_site_label_1
_geom_bond_atom_site_label_2
_geom_bond_distance
_geom_bond_site_symmetry_2
_geom_bond_publ_flag
Cu1 Cu2 2.8581(10) . ?
Cu1 O1 1.993(4) . ?
Cu1 O5 1.961(4) . ?
Cu1 O6 1.914(4) . ?
Cu1 N1 1.967(5) . ?
Cu2 O1 1.963(3) . ?
Cu2 O5 2.440(4) . ?
Cu2 O8 1.890(4) . ?
Cu2 O9 1.919(4) . ?
Cu2 N2 1.947(4) . ?
Cu3 Cu4 2.9113(11) . ?
Cu3 O2 1.986(4) . ?
Cu3 O11 1.938(4) . ?
Cu3 O12 1.908(4) . ?
Cu3 N3 1.954(5) . ?
Cu4 O2 1.988(3) . ?
Cu4 O14 1.893(4) . ?
Cu4 O15 1.916(4) . ?
Cu4 N4 1.959(4) . ?
Cu5 O3 1.939(3) . ?
Cu5 O17 1.935(4) . ?
Cu5 O18 1.938(4) . ?
Cu5 O20 2.398(4) . ?
Cu5 N5 1.948(4) . ?
Cu6 O3 1.950(3) . ?
Cu6 O20 1.937(3) . ?
Cu6 O21 2.006(4) . ?
Cu6 O28 2.132(3) . ?
Cu6 N6 1.936(4) . ?
Cu7 Cu8 3.0499(10) . ?
Cu7 O4 1.944(4) . ?
Cu7 O19 2.138(3) . ?
Cu7 O23 1.936(4) . ?
Cu7 O24 2.021(3) . ?
Cu7 N7 1.933(4) . ?
Cu8 O4 1.932(3) . ?
Cu8 O26 1.948(4) . ?
Cu8 O27 1.939(4) . ?
Cu8 N8 1.944(4) . ?
Mn1 O1 2.159(4) . ?
Mn1 O3 2.215(4) . ?
Mn1 O16 2.195(3) . ?
Mn1 O17 2.330(3) . ?
Mn1 O21 2.385(4) . ?
Mn1 O29 2.129(4) . ?
Mn2 O2 2.166(4) . ?
Mn2 O4 2.235(4) . ?
Mn2 O10 2.187(3) . ?
Mn2 O24 2.398(3) . ?
Mn2 O26 2.294(3) . ?
Mn2 O30 2.151(4) . ?
Cl1 C11 1.736(6) . ?
Cl2 C25 1.730(5) . ?
Cl3 C39 1.747(6) . ?
Cl4 C53 1.737(6) . ?
Cl5 C67 1.729(6) . ?
Cl6 C81 1.744(5) . ?
Cl7 C95 1.740(5) . ?
Cl8 C109 1.730(6) . ?
O1 H1 1.0000 . ?
O2 H2 1.0000 . ?
O3 H3 1.0000 . ?
O4 H4 1.0000 . ?
O5 C1 1.329(6) . ?
O6 C14 1.275(6) . ?
O7 C14 1.234(7) . ?
O8 C15 1.316(6) . ?
O9 C28 1.270(6) . ?
O10 C28 1.246(6) . ?
O11 C29 1.324(6) . ?
O12 C42 1.284(6) . ?
O13 C42 1.234(6) . ?
O14 C43 1.315(6) . ?
O15 C56 1.281(6) . ?
O16 C56 1.239(6) . ?
O17 C57 1.338(6) . ?
O18 C70 1.266(6) . ?
O19 C70 1.244(6) . ?
O20 C71 1.324(6) . ?
O21 C84 1.287(6) . ?
O22 C84 1.243(7) . ?
O23 C85 1.315(6) . ?
O24 C98 1.278(6) . ?
O25 C98 1.221(6) . ?
O26 C99 1.325(6) . ?
O27 C112 1.270(6) . ?
O28 C112 1.244(6) . ?
O29 H29A 0.8527 . ?
O29 H29B 0.8535 . ?
O30 H30A 0.8527 . ?
O30 H30B 0.8511 . ?
N1 C7 1.303(7) . ?
N1 C8 1.428(7) . ?
N2 C21 1.319(7) . ?
N2 C22 1.431(7) . ?
N3 C35 1.311(7) . ?
N3 C36 1.425(7) . ?
N4 C49 1.316(7) . ?
N4 C50 1.424(7) . ?
N5 C63 1.310(7) . ?
N5 C64 1.427(7) . ?
N6 C77 1.297(7) . ?
N6 C78 1.422(7) . ?
N7 C91 1.295(7) . ?
N7 C92 1.429(6) . ?
N8 C105 1.314(6) . ?
N8 C106 1.423(6) . ?
C1 C2 1.403(8) . ?
C1 C6 1.424(8) . ?
C2 H2A 0.9500 . ?
C2 C3 1.376(8) . ?
C3 H3A 0.9500 . ?
C3 C4 1.389(8) . ?
C4 H4A 0.9500 . ?
C4 C5 1.379(8) . ?
C5 H5 0.9500 . ?
C5 C6 1.411(7) . ?
C6 C7 1.428(8) . ?
C7 H7 0.9500 . ?
C8 C9 1.400(8) . ?
C8 C13 1.398(8) . ?
C9 H9 0.9500 . ?
C9 C10 1.382(8) . ?
C10 H10 0.9500 . ?
C10 C11 1.376(8) . ?
C11 C12 1.386(8) . ?
C12 H12 0.9500 . ?
C12 C13 1.386(8) . ?
C13 C14 1.506(8) . ?
C15 C16 1.406(8) . ?
C15 C20 1.416(7) . ?
C16 H16 0.9500 . ?
C16 C17 1.382(8) . ?
C17 H17 0.9500 . ?
C17 C18 1.394(8) . ?
C18 H18 0.9500 . ?
C18 C19 1.371(8) . ?
C19 H19 0.9500 . ?
C19 C20 1.413(7) . ?
C20 C21 1.423(8) . ?
C21 H21 0.9500 . ?
C22 C23 1.399(7) . ?
C22 C27 1.412(7) . ?
C23 H23 0.9500 . ?
C23 C24 1.382(8) . ?
C24 H24 0.9500 . ?
C24 C25 1.377(7) . ?
C25 C26 1.384(7) . ?
C26 H26 0.9500 . ?
C26 C27 1.396(7) . ?
C27 C28 1.503(7) . ?
C29 C30 1.416(8) . ?
C29 C34 1.430(8) . ?
C30 H30 0.9500 . ?
C30 C31 1.374(8) . ?
C31 H31 0.9500 . ?
C31 C32 1.392(8) . ?
C32 H32 0.9500 . ?
C32 C33 1.375(8) . ?
C33 H33 0.9500 . ?
C33 C34 1.409(7) . ?
C34 C35 1.426(8) . ?
C35 H35 0.9500 . ?
C36 C37 1.398(8) . ?
C36 C41 1.400(8) . ?
C37 H37 0.9500 . ?
C37 C38 1.371(8) . ?
C38 H38 0.9500 . ?
C38 C39 1.382(8) . ?
C39 C40 1.378(8) . ?
C40 H40 0.9500 . ?
C40 C41 1.402(7) . ?
C41 C42 1.512(8) . ?
C43 C44 1.403(8) . ?
C43 C48 1.418(8) . ?
C44 H44 0.9500 . ?
C44 C45 1.364(8) . ?
C45 H45 0.9500 . ?
C45 C46 1.394(9) . ?
C46 H46 0.9500 . ?
C46 C47 1.362(9) . ?
C47 H47 0.9500 . ?
C47 C48 1.421(8) . ?
C48 C49 1.428(8) . ?
C49 H49 0.9500 . ?
C50 C51 1.404(7) . ?
C50 C55 1.399(7) . ?
C51 H51 0.9500 . ?
C51 C52 1.384(8) . ?
C52 H52 0.9500 . ?
C52 C53 1.388(8) . ?
C53 C54 1.384(7) . ?
C54 H54 0.9500 . ?
C54 C55 1.404(8) . ?
C55 C56 1.507(7) . ?
C57 C58 1.412(7) . ?
C57 C62 1.417(7) . ?
C58 H58 0.9500 . ?
C58 C59 1.376(8) . ?
C59 H59 0.9500 . ?
C59 C60 1.387(8) . ?
C60 H60 0.9500 . ?
C60 C61 1.372(8) . ?
C61 H61 0.9500 . ?
C61 C62 1.410(7) . ?
C62 C63 1.420(8) . ?
C63 H63 0.9500 . ?
C64 C65 1.403(7) . ?
C64 C69 1.405(7) . ?
C65 H65 0.9500 . ?
C65 C66 1.377(8) . ?
C66 H66 0.9500 . ?
C66 C67 1.386(8) . ?
C67 C68 1.385(7) . ?
C68 H68 0.9500 . ?
C68 C69 1.397(7) . ?
C69 C70 1.524(7) . ?
C71 C72 1.418(7) . ?
C71 C76 1.408(7) . ?
C72 H72 0.9500 . ?
C72 C73 1.358(8) . ?
C73 H73 0.9500 . ?
C73 C74 1.401(8) . ?
C74 H74 0.9500 . ?
C74 C75 1.382(8) . ?
C75 H75 0.9500 . ?
C75 C76 1.412(8) . ?
C76 C77 1.452(7) . ?
C77 H77 0.9500 . ?
C78 C79 1.387(8) . ?
C78 C83 1.405(8) . ?
C79 H79 0.9500 . ?
C79 C80 1.383(8) . ?
C80 H80 0.9500 . ?
C80 C81 1.377(8) . ?
C81 C82 1.378(8) . ?
C82 H82 0.9500 . ?
C82 C83 1.408(7) . ?
C83 C84 1.505(8) . ?
C85 C86 1.419(7) . ?
C85 C90 1.422(7) . ?
C86 H86 0.9500 . ?
C86 C87 1.371(8) . ?
C87 H87 0.9500 . ?
C87 C88 1.387(8) . ?
C88 H88 0.9500 . ?
C88 C89 1.374(8) . ?
C89 H89 0.9500 . ?
C89 C90 1.415(8) . ?
C90 C91 1.439(7) . ?
C91 H91 0.9500 . ?
C92 C93 1.402(7) . ?
C92 C97 1.389(8) . ?
C93 H93 0.9500 . ?
C93 C94 1.384(7) . ?
C94 H94 0.9500 . ?
C94 C95 1.384(8) . ?
C95 C96 1.384(7) . ?
C96 H96 0.9500 . ?
C96 C97 1.405(7) . ?
C97 C98 1.521(7) . ?
C99 C100 1.408(8) . ?
C99 C104 1.421(7) . ?
C100 H100 0.9500 . ?
C100 C101 1.379(7) . ?
C101 H101 0.9500 . ?
C101 C102 1.392(8) . ?
C102 H102 0.9500 . ?
C102 C103 1.367(8) . ?
C103 H103 0.9500 . ?
C103 C104 1.416(7) . ?
C104 C105 1.422(7) . ?
C105 H105 0.9500 . ?
C106 C107 1.402(7) . ?
C106 C111 1.408(7) . ?
C107 H107 0.9500 . ?
C107 C108 1.375(8) . ?
C108 H108 0.9500 . ?
C108 C109 1.383(8) . ?
C109 C110 1.374(7) . ?
C110 H110 0.9500 . ?
C110 C111 1.405(7) . ?
C111 C112 1.506(7) . ?
Cu9 O31 1.961(4) . ?
Cu9 O33 1.922(5) . ?
Cu9 O34 1.977(5) . ?
Cu9 O38 2.198(4) 2_655 ?
Cu9 N9 1.923(6) . ?
Cu10 O31 1.914(4) . ?
Cu10 O36 1.936(4) . ?
Cu10 O37 1.940(4) . ?
Cu10 N10 1.918(5) . ?
Cu11 Cu12 2.8797(14) . ?
Cu11 O32 1.956(4) . ?
Cu11 O39 1.903(4) . ?
Cu11 O40 1.924(4) . ?
Cu11 N11 1.940(5) . ?
Cu12 O32 1.998(4) . ?
Cu12 O42 1.962(4) . ?
Cu12 O42 2.437(5) 2_655 ?
Cu12 O43 1.912(5) . ?
Cu12 N12 1.951(6) . ?
Mn3 O31 2.228(4) . ?
Mn3 O32 2.141(4) . ?
Mn3 O34 2.340(4) . ?
Mn3 O36 2.325(4) . ?
Mn3 O41 2.187(4) 2_655 ?
Mn3 O45 2.124(5) . ?
Cl9 C123 1.748(7) . ?
Cl10 C137 1.746(8) . ?
Cl11 C151 1.728(6) . ?
O31 H31A 1.0000 . ?
O32 H32A 1.0000 . ?
O33 C113 1.335(8) . ?
O34 C126 1.299(8) . ?
O35 C126 1.222(8) . ?
O36 C127 1.342(7) . ?
O37 C140 1.277(7) . ?
O38 Cu9 2.198(4) 2_655 ?
O38 C140 1.247(7) . ?
O39 C141 1.311(7) . ?
O40 C154 1.277(7) . ?
O41 Mn3 2.187(4) 2_655 ?
O41 C154 1.249(7) . ?
O42 Cu12 2.437(5) 2_655 ?
O42 C155 1.305(8) . ?
O43 C168 1.287(8) . ?
O44 C168 1.226(10) . ?
O45 H45A 0.8526 . ?
O45 H45B 0.8532 . ?
N9 C119 1.300(9) . ?
N9 C120 1.431(8) . ?
N10 C133 1.307(8) . ?
N10 C134 1.438(8) . ?
N11 C147 1.306(7) . ?
N11 C148 1.442(8) . ?
N12 C161 1.296(9) . ?
N12 C162 1.487(13) . ?
N12 C0 1.444(19) . ?
C113 C114 1.408(10) . ?
C113 C118 1.415(10) . ?
C114 H114 0.9500 . ?
C114 C115 1.380(11) . ?
C115 H115 0.9500 . ?
C115 C116 1.394(12) . ?
C116 H116 0.9500 . ?
C116 C117 1.382(11) . ?
C117 H117 0.9500 . ?
C117 C118 1.415(11) . ?
C118 C119 1.433(10) . ?
C119 H119 0.9500 . ?
C120 C121 1.396(9) . ?
C120 C125 1.413(9) . ?
C121 H121 0.9500 . ?
C121 C122 1.382(9) . ?
C122 H122 0.9500 . ?
C122 C123 1.380(9) . ?
C123 C124 1.387(9) . ?
C124 H124 0.9500 . ?
C124 C125 1.394(9) . ?
C125 C126 1.485(9) . ?
C127 C128 1.411(9) . ?
C127 C132 1.405(9) . ?
C128 H128 0.9500 . ?
C128 C129 1.388(9) . ?
C129 H129 0.9500 . ?
C129 C130 1.389(10) . ?
C130 H130 0.9500 . ?
C130 C131 1.374(10) . ?
C131 H131 0.9500 . ?
C131 C132 1.420(8) . ?
C132 C133 1.412(9) . ?
C133 H133 0.9500 . ?
C134 C135 1.409(9) . ?
C134 C139 1.408(9) . ?
C135 H135 0.9500 . ?
C135 C136 1.371(10) . ?
C136 H136 0.9500 . ?
C136 C137 1.376(10) . ?
C137 C138 1.396(9) . ?
C138 H138 0.9500 . ?
C138 C139 1.386(9) . ?
C139 C140 1.505(8) . ?
C141 C142 1.405(9) . ?
C141 C146 1.414(9) . ?
C142 H142 0.9500 . ?
C142 C143 1.372(10) . ?
C143 H143 0.9500 . ?
C143 C144 1.397(11) . ?
C144 H144 0.9500 . ?
C144 C145 1.364(10) . ?
C145 H145 0.9500 . ?
C145 C146 1.418(9) . ?
C146 C147 1.423(9) . ?
C147 H147 0.9500 . ?
C148 C149 1.393(8) . ?
C148 C153 1.403(8) . ?
C149 H149 0.9500 . ?
C149 C150 1.378(9) . ?
C150 H150 0.9500 . ?
C150 C151 1.381(8) . ?
C151 C152 1.382(8) . ?
C152 H152 0.9500 . ?
C152 C153 1.401(8) . ?
C153 C154 1.494(8) . ?
C155 C156 1.425(9) . ?
C155 C160 1.406(10) . ?
C156 H156 0.9500 . ?
C156 C157 1.390(10) . ?
C157 H157 0.9500 . ?
C157 C158 1.364(11) . ?
C158 H158 0.9500 . ?
C158 C159 1.361(11) . ?
C159 H159 0.9500 . ?
C159 C160 1.422(10) . ?
C160 C161 1.457(10) . ?
C161 H161 0.9500 . ?
C168 C167 1.625(17) . ?
C168 C07D 1.44(2) . ?
Cl02 C165 1.949(13) . ?
C162 C167 1.3900 . ?
C162 C163 1.3900 . ?
C167 C166 1.3900 . ?
C166 H166 0.9500 . ?
C166 C165 1.3900 . ?
C165 C164 1.3900 . ?
C164 H164 0.9500 . ?
C164 C163 1.3900 . ?
C163 H163 0.9500 . ?
Cl12 C07J 2.130(18) . ?
C0 C07D 1.41(2) . ?
C0 C169 1.38(2) . ?
C07D C170 1.39(2) . ?
C07J C170 1.30(2) . ?
C07J C171 1.40(2) . ?
C169 H169 0.9500 . ?
C169 C171 1.37(2) . ?
C170 H170 0.9500 . ?
C171 H171 0.9500 . ?
N04X C05V 1.135(8) . ?
C05V C06X 1.441(9) . ?
C06X H06A 0.9800 . ?
C06X H06B 0.9800 . ?
C06X H06C 0.9800 . ?
N16 C06D 1.120(8) . ?
C06D C06Y 1.462(9) . ?
C06Y H06D 0.9800 . ?
C06Y H06E 0.9800 . ?
C06Y H06F 0.9800 . ?
N041 C05M 1.141(8) . ?
C05M C05P 1.452(9) . ?
C05P H05A 0.9800 . ?
C05P H05B 0.9800 . ?
C05P H05C 0.9800 . ?
N049 C067 1.143(8) . ?
C065 H06G 0.9800 . ?
C065 H06H 0.9800 . ?
C065 H06I 0.9800 . ?
C065 C067 1.459(9) . ?
N073 C072 1.098(10) . ?
C07E H07A 0.9800 . ?
C07E H07B 0.9800 . ?
C07E H07C 0.9800 . ?
C07E C072 1.437(12) . ?

loop_
_geom_torsion_atom_site_label_1
_geom_torsion_atom_site_label_2
_geom_torsion_atom_site_label_3
_geom_torsion_atom_site_label_4
_geom_torsion
_geom_torsion_site_symmetry_1
_geom_torsion_site_symmetry_2
_geom_torsion_site_symmetry_3
_geom_torsion_site_symmetry_4
_geom_torsion_publ_flag
Cu1 Cu2 O8 C15 131.7(4) . . . . ?
Cu1 O5 C1 C2 -162.6(3) . . . . ?
Cu1 O5 C1 C6 18.2(6) . . . . ?
Cu1 O6 C14 O7 152.4(4) . . . . ?
Cu1 O6 C14 C13 -31.0(7) . . . . ?
Cu1 N1 C7 C6 -13.0(7) . . . . ?
Cu1 N1 C8 C9 146.3(4) . . . . ?
Cu1 N1 C8 C13 -32.6(6) . . . . ?
Cu2 O5 C1 C2 -71.0(5) . . . . ?
Cu2 O5 C1 C6 109.7(4) . . . . ?
Cu2 O8 C15 C16 -173.1(4) . . . . ?
Cu2 O8 C15 C20 7.2(7) . . . . ?
Cu2 O9 C28 O10 146.1(4) . . . . ?
Cu2 O9 C28 C27 -38.2(6) . . . . ?
Cu2 N2 C21 C20 -8.9(8) . . . . ?
Cu2 N2 C22 C23 152.7(4) . . . . ?
Cu2 N2 C22 C27 -26.5(6) . . . . ?
Cu3 Cu4 O14 C43 123.9(4) . . . . ?
Cu3 O11 C29 C30 -166.6(3) . . . . ?
Cu3 O11 C29 C34 16.2(7) . . . . ?
Cu3 O12 C42 O13 167.3(4) . . . . ?
Cu3 O12 C42 C41 -16.8(7) . . . . ?
Cu3 N3 C35 C34 -12.9(7) . . . . ?
Cu3 N3 C36 C37 142.8(4) . . . . ?
Cu3 N3 C36 C41 -34.0(6) . . . . ?
Cu4 O14 C43 C44 -166.9(4) . . . . ?
Cu4 O14 C43 C48 12.7(7) . . . . ?
Cu4 O15 C56 O16 150.1(4) . . . . ?
Cu4 O15 C56 C55 -34.8(7) . . . . ?
Cu4 N4 C49 C48 -10.3(8) . . . . ?
Cu4 N4 C50 C51 148.7(4) . . . . ?
Cu4 N4 C50 C55 -29.0(6) . . . . ?
Cu5 O17 C57 C58 -179.4(4) . . . . ?
Cu5 O17 C57 C62 -1.1(7) . . . . ?
Cu5 O18 C70 O19 178.4(4) . . . . ?
Cu5 O18 C70 C69 -4.9(7) . . . . ?
Cu5 O20 C71 C72 12.6(9) . . . . ?
Cu5 O20 C71 C76 -167.3(4) . . . . ?
Cu5 N5 C63 C62 -11.0(8) . . . . ?
Cu5 N5 C64 C65 154.0(4) . . . . ?
Cu5 N5 C64 C69 -25.9(7) . . . . ?
Cu6 O20 C71 C72 -168.3(4) . . . . ?
Cu6 O20 C71 C76 11.8(7) . . . . ?
Cu6 O21 C84 O22 -176.7(4) . . . . ?
Cu6 O21 C84 C83 4.3(6) . . . . ?
Cu6 O28 C112 O27 4.6(8) . . . . ?
Cu6 O28 C112 C111 -173.2(3) . . . . ?
Cu6 N6 C77 C76 -0.5(8) . . . . ?
Cu6 N6 C78 C79 -134.4(5) . . . . ?
Cu6 N6 C78 C83 43.3(6) . . . . ?
Cu7 O19 C70 O18 -2.0(8) . . . . ?
Cu7 O19 C70 C69 -178.8(3) . . . . ?
Cu7 O23 C85 C86 -179.4(4) . . . . ?
Cu7 O23 C85 C90 2.1(7) . . . . ?
Cu7 O24 C98 O25 173.7(4) . . . . ?
Cu7 O24 C98 C97 -5.2(6) . . . . ?
Cu7 N7 C91 C90 2.1(7) . . . . ?
Cu7 N7 C92 C93 -133.5(4) . . . . ?
Cu7 N7 C92 C97 42.9(6) . . . . ?
Cu8 O26 C99 C100 -179.9(4) . . . . ?
Cu8 O26 C99 C104 -0.2(7) . . . . ?
Cu8 O27 C112 O28 179.6(4) . . . . ?
Cu8 O27 C112 C111 -2.7(7) . . . . ?
Cu8 N8 C105 C104 -10.1(8) . . . . ?
Cu8 N8 C106 C107 153.8(4) . . . . ?
Cu8 N8 C106 C111 -23.1(7) . . . . ?
Mn1 O16 C56 O15 7.0(8) . . . . ?
Mn1 O16 C56 C55 -168.2(3) . . . . ?
Mn1 O17 C57 C58 -25.0(7) . . . . ?
Mn1 O17 C57 C62 153.3(4) . . . . ?
Mn1 O21 C84 O22 38.3(7) . . . . ?
Mn1 O21 C84 C83 -140.7(4) . . . . ?
Mn2 O10 C28 O9 5.9(7) . . . . ?
Mn2 O10 C28 C27 -169.8(3) . . . . ?
Mn2 O24 C98 O25 30.8(7) . . . . ?
Mn2 O24 C98 C97 -148.1(3) . . . . ?
Mn2 O26 C99 C100 -23.6(7) . . . . ?
Mn2 O26 C99 C104 156.1(4) . . . . ?
Cl1 C11 C12 C13 -177.9(4) . . . . ?
Cl2 C25 C26 C27 -178.0(4) . . . . ?
Cl3 C39 C40 C41 -176.9(4) . . . . ?
Cl4 C53 C54 C55 -176.6(4) . . . . ?
Cl5 C67 C68 C69 178.4(4) . . . . ?
Cl6 C81 C82 C83 177.1(4) . . . . ?
Cl7 C95 C96 C97 178.9(4) . . . . ?
Cl8 C109 C110 C111 -179.4(4) . . . . ?
O1 Cu2 O8 C15 172.2(4) . . . . ?
O2 Cu4 O14 C43 162.5(4) . . . . ?
O5 Cu2 O8 C15 94.0(4) . . . . ?
O5 C1 C2 C3 177.4(5) . . . . ?
O5 C1 C6 C5 -177.7(4) . . . . ?
O5 C1 C6 C7 5.9(8) . . . . ?
O8 C15 C16 C17 -177.3(5) . . . . ?
O8 C15 C20 C19 176.6(5) . . . . ?
O8 C15 C20 C21 0.1(8) . . . . ?
O9 Cu2 O8 C15 140.4(7) . . . . ?
O11 C29 C30 C31 180.0(5) . . . . ?
O11 C29 C34 C33 -179.3(5) . . . . ?
O11 C29 C34 C35 6.0(8) . . . . ?
O14 C43 C44 C45 178.8(6) . . . . ?
O14 C43 C48 C47 -179.4(5) . . . . ?
O14 C43 C48 C49 5.0(9) . . . . ?
O17 C57 C58 C59 175.2(5) . . . . ?
O17 C57 C62 C61 -175.1(5) . . . . ?
O17 C57 C62 C63 5.8(8) . . . . ?
O20 C71 C72 C73 178.7(5) . . . . ?
O20 C71 C76 C75 -179.8(5) . . . . ?
O20 C71 C76 C77 -1.8(8) . . . . ?
O23 C85 C86 C87 -178.1(5) . . . . ?
O23 C85 C90 C89 178.1(5) . . . . ?
O23 C85 C90 C91 -4.2(8) . . . . ?
O26 C99 C100 C101 178.2(5) . . . . ?
O26 C99 C104 C103 -178.5(5) . . . . ?
O26 C99 C104 C105 3.1(9) . . . . ?
N1 C8 C9 C10 -178.4(5) . . . . ?
N1 C8 C13 C12 179.9(5) . . . . ?
N1 C8 C13 C14 3.4(8) . . . . ?
N2 Cu2 O8 C15 -11.4(4) . . . . ?
N2 C22 C23 C24 179.5(5) . . . . ?
N2 C22 C27 C26 -178.2(5) . . . . ?
N2 C22 C27 C28 5.9(8) . . . . ?
N3 C36 C37 C38 -176.6(5) . . . . ?
N3 C36 C41 C40 178.7(5) . . . . ?
N3 C36 C41 C42 3.1(8) . . . . ?
N4 Cu4 O14 C43 -21.9(4) . . . . ?
N4 C50 C51 C52 -177.9(5) . . . . ?
N4 C50 C55 C54 179.7(5) . . . . ?
N4 C50 C55 C56 1.3(8) . . . . ?
N5 C64 C65 C66 173.2(5) . . . . ?
N5 C64 C69 C68 -172.9(5) . . . . ?
N5 C64 C69 C70 6.1(8) . . . . ?
N6 C78 C79 C80 179.0(5) . . . . ?
N6 C78 C83 C82 -179.3(5) . . . . ?
N6 C78 C83 C84 2.0(8) . . . . ?
N7 C92 C93 C94 179.4(5) . . . . ?
N7 C92 C97 C96 -179.5(5) . . . . ?
N7 C92 C97 C98 2.6(8) . . . . ?
N8 C106 C107 C108 -177.7(5) . . . . ?
N8 C106 C111 C110 176.7(5) . . . . ?
N8 C106 C111 C112 -3.6(8) . . . . ?
C1 C2 C3 C4 1.4(8) . . . . ?
C1 C6 C7 N1 -8.8(8) . . . . ?
C2 C1 C6 C5 3.0(7) . . . . ?
C2 C1 C6 C7 -173.3(5) . . . . ?
C2 C3 C4 C5 0.8(8) . . . . ?
C3 C4 C5 C6 -1.0(8) . . . . ?
C4 C5 C6 C1 -0.9(8) . . . . ?
C4 C5 C6 C7 175.6(5) . . . . ?
C5 C6 C7 N1 174.9(5) . . . . ?
C6 C1 C2 C3 -3.3(7) . . . . ?
C7 N1 C8 C9 -38.4(7) . . . . ?
C7 N1 C8 C13 142.7(5) . . . . ?
C8 N1 C7 C6 171.8(5) . . . . ?
C8 C9 C10 C11 -1.7(8) . . . . ?
C8 C13 C14 O6 30.5(8) . . . . ?
C8 C13 C14 O7 -152.7(5) . . . . ?
C9 C8 C13 C12 1.0(8) . . . . ?
C9 C8 C13 C14 -175.5(5) . . . . ?
C9 C10 C11 Cl1 179.4(4) . . . . ?
C9 C10 C11 C12 1.4(8) . . . . ?
C10 C11 C12 C13 0.1(8) . . . . ?
C11 C12 C13 C8 -1.3(8) . . . . ?
C11 C12 C13 C14 175.4(5) . . . . ?
C12 C13 C14 O6 -146.1(5) . . . . ?
C12 C13 C14 O7 30.7(7) . . . . ?
C13 C8 C9 C10 0.5(8) . . . . ?
C15 C16 C17 C18 0.4(9) . . . . ?
C15 C20 C21 N2 1.2(9) . . . . ?
C16 C15 C20 C19 -3.0(8) . . . . ?
C16 C15 C20 C21 -179.6(5) . . . . ?
C16 C17 C18 C19 -2.5(9) . . . . ?
C17 C18 C19 C20 1.8(9) . . . . ?
C18 C19 C20 C15 1.0(8) . . . . ?
C18 C19 C20 C21 177.8(5) . . . . ?
C19 C20 C21 N2 -175.4(5) . . . . ?
C20 C15 C16 C17 2.4(8) . . . . ?
C21 N2 C22 C23 -28.8(7) . . . . ?
C21 N2 C22 C27 152.1(5) . . . . ?
C22 N2 C21 C20 172.6(5) . . . . ?
C22 C23 C24 C25 -0.9(9) . . . . ?
C22 C27 C28 O9 28.9(8) . . . . ?
C22 C27 C28 O10 -155.3(5) . . . . ?
C23 C22 C27 C26 2.6(8) . . . . ?
C23 C22 C27 C28 -173.3(5) . . . . ?
C23 C24 C25 Cl2 179.3(4) . . . . ?
C23 C24 C25 C26 1.8(8) . . . . ?
C24 C25 C26 C27 -0.4(8) . . . . ?
C25 C26 C27 C22 -1.8(8) . . . . ?
C25 C26 C27 C28 174.5(5) . . . . ?
C26 C27 C28 O9 -147.2(5) . . . . ?
C26 C27 C28 O10 28.6(7) . . . . ?
C27 C22 C23 C24 -1.3(8) . . . . ?
C29 C30 C31 C32 0.5(8) . . . . ?
C29 C34 C35 N3 -7.6(9) . . . . ?
C30 C29 C34 C33 3.5(7) . . . . ?
C30 C29 C34 C35 -171.2(5) . . . . ?
C30 C31 C32 C33 1.0(9) . . . . ?
C31 C32 C33 C34 -0.1(9) . . . . ?
C32 C33 C34 C29 -2.2(8) . . . . ?
C32 C33 C34 C35 172.9(5) . . . . ?
C33 C34 C35 N3 177.6(5) . . . . ?
C34 C29 C30 C31 -2.7(7) . . . . ?
C35 N3 C36 C37 -37.6(7) . . . . ?
C35 N3 C36 C41 145.7(5) . . . . ?
C36 N3 C35 C34 167.5(5) . . . . ?
C36 C37 C38 C39 -1.5(8) . . . . ?
C36 C41 C42 O12 23.8(7) . . . . ?
C36 C41 C42 O13 -160.2(5) . . . . ?
C37 C36 C41 C40 2.0(7) . . . . ?
C37 C36 C41 C42 -173.6(5) . . . . ?
C37 C38 C39 Cl3 179.0(4) . . . . ?
C37 C38 C39 C40 0.7(8) . . . . ?
C38 C39 C40 C41 1.5(8) . . . . ?
C39 C40 C41 C36 -2.8(7) . . . . ?
C39 C40 C41 C42 173.2(5) . . . . ?
C40 C41 C42 O12 -151.9(5) . . . . ?
C40 C41 C42 O13 24.0(7) . . . . ?
C41 C36 C37 C38 0.2(8) . . . . ?
C43 C44 C45 C46 1.2(10) . . . . ?
C43 C48 C49 N4 -5.8(9) . . . . ?
C44 C43 C48 C47 0.3(8) . . . . ?
C44 C43 C48 C49 -175.3(5) . . . . ?
C44 C45 C46 C47 -0.9(11) . . . . ?
C45 C46 C47 C48 0.3(11) . . . . ?
C46 C47 C48 C43 0.0(10) . . . . ?
C46 C47 C48 C49 175.9(6) . . . . ?
C47 C48 C49 N4 178.5(6) . . . . ?
C48 C43 C44 C45 -0.9(9) . . . . ?
C49 N4 C50 C51 -33.3(7) . . . . ?
C49 N4 C50 C55 149.0(5) . . . . ?
C50 N4 C49 C48 171.6(5) . . . . ?
C50 C51 C52 C53 -1.1(9) . . . . ?
C50 C55 C56 O15 32.1(8) . . . . ?
C50 C55 C56 O16 -152.5(5) . . . . ?
C51 C50 C55 C54 2.0(8) . . . . ?
C51 C50 C55 C56 -176.4(5) . . . . ?
C51 C52 C53 Cl4 178.4(5) . . . . ?
C51 C52 C53 C54 0.4(9) . . . . ?
C52 C53 C54 C55 1.4(9) . . . . ?
C53 C54 C55 C50 -2.6(8) . . . . ?
C53 C54 C55 C56 175.9(5) . . . . ?
C54 C55 C56 O15 -146.3(5) . . . . ?
C54 C55 C56 O16 29.1(7) . . . . ?
C55 C50 C51 C52 -0.2(8) . . . . ?
C57 C58 C59 C60 1.9(8) . . . . ?
C57 C62 C63 N5 1.2(9) . . . . ?
C58 C57 C62 C61 3.3(7) . . . . ?
C58 C57 C62 C63 -175.9(5) . . . . ?
C58 C59 C60 C61 -0.6(9) . . . . ?
C59 C60 C61 C62 0.7(9) . . . . ?
C60 C61 C62 C57 -2.1(8) . . . . ?
C60 C61 C62 C63 177.1(5) . . . . ?
C61 C62 C63 N5 -178.0(5) . . . . ?
C62 C57 C58 C59 -3.2(8) . . . . ?
C63 N5 C64 C65 -31.6(7) . . . . ?
C63 N5 C64 C69 148.6(5) . . . . ?
C64 N5 C63 C62 174.4(5) . . . . ?
C64 C65 C66 C67 2.2(9) . . . . ?
C64 C69 C70 O18 10.3(8) . . . . ?
C64 C69 C70 O19 -172.8(5) . . . . ?
C65 C64 C69 C68 7.2(8) . . . . ?
C65 C64 C69 C70 -173.8(5) . . . . ?
C65 C66 C67 Cl5 -177.9(5) . . . . ?
C65 C66 C67 C68 2.2(9) . . . . ?
C66 C67 C68 C69 -1.7(9) . . . . ?
C67 C68 C69 C64 -3.1(8) . . . . ?
C67 C68 C69 C70 177.8(5) . . . . ?
C68 C69 C70 O18 -170.6(5) . . . . ?
C68 C69 C70 O19 6.3(7) . . . . ?
C69 C64 C65 C66 -6.9(8) . . . . ?
C71 C72 C73 C74 1.6(8) . . . . ?
C71 C76 C77 N6 -4.3(9) . . . . ?
C72 C71 C76 C75 0.4(8) . . . . ?
C72 C71 C76 C77 178.3(5) . . . . ?
C72 C73 C74 C75 -0.7(8) . . . . ?
C73 C74 C75 C76 -0.3(8) . . . . ?
C74 C75 C76 C71 0.4(8) . . . . ?
C74 C75 C76 C77 -177.6(5) . . . . ?
C75 C76 C77 N6 173.7(5) . . . . ?
C76 C71 C72 C73 -1.4(8) . . . . ?
C77 N6 C78 C79 40.7(8) . . . . ?
C77 N6 C78 C83 -141.6(5) . . . . ?
C78 N6 C77 C76 -175.2(5) . . . . ?
C78 C79 C80 C81 -1.2(9) . . . . ?
C78 C83 C84 O21 -28.1(8) . . . . ?
C78 C83 C84 O22 152.9(5) . . . . ?
C79 C78 C83 C82 -1.5(8) . . . . ?
C79 C78 C83 C84 179.7(5) . . . . ?
C79 C80 C81 Cl6 -177.5(4) . . . . ?
C79 C80 C81 C82 1.6(9) . . . . ?
C80 C81 C82 C83 -1.9(9) . . . . ?
C81 C82 C83 C78 1.9(8) . . . . ?
C81 C82 C83 C84 -179.3(5) . . . . ?
C82 C83 C84 O21 153.1(5) . . . . ?
C82 C83 C84 O22 -25.9(7) . . . . ?
C83 C78 C79 C80 1.2(9) . . . . ?
C85 C86 C87 C88 0.3(9) . . . . ?
C85 C90 C91 N7 2.0(8) . . . . ?
C86 C85 C90 C89 -0.4(7) . . . . ?
C86 C85 C90 C91 177.3(5) . . . . ?
C86 C87 C88 C89 -1.2(9) . . . . ?
C87 C88 C89 C90 1.3(8) . . . . ?
C88 C89 C90 C85 -0.5(8) . . . . ?
C88 C89 C90 C91 -178.3(5) . . . . ?
C89 C90 C91 N7 179.8(5) . . . . ?
C90 C85 C86 C87 0.5(8) . . . . ?
C91 N7 C92 C93 45.6(7) . . . . ?
C91 N7 C92 C97 -138.0(5) . . . . ?
C92 N7 C91 C90 -176.8(5) . . . . ?
C92 C93 C94 C95 -1.3(8) . . . . ?
C92 C97 C98 O24 -23.4(7) . . . . ?
C92 C97 C98 O25 157.7(5) . . . . ?
C93 C92 C97 C96 -3.1(8) . . . . ?
C93 C92 C97 C98 179.0(5) . . . . ?
C93 C94 C95 Cl7 -179.0(4) . . . . ?
C93 C94 C95 C96 -0.2(8) . . . . ?
C94 C95 C96 C97 0.0(8) . . . . ?
C95 C96 C97 C92 1.7(8) . . . . ?
C95 C96 C97 C98 179.8(5) . . . . ?
C96 C97 C98 O24 158.6(5) . . . . ?
C96 C97 C98 O25 -20.3(7) . . . . ?
C97 C92 C93 C94 3.0(8) . . . . ?
C99 C100 C101 C102 1.4(9) . . . . ?
C99 C104 C105 N8 2.8(9) . . . . ?
C100 C99 C104 C103 1.2(8) . . . . ?
C100 C99 C104 C105 -177.2(5) . . . . ?
C100 C101 C102 C103 -0.9(10) . . . . ?
C101 C102 C103 C104 0.6(9) . . . . ?
C102 C103 C104 C99 -0.8(9) . . . . ?
C102 C103 C104 C105 177.8(6) . . . . ?
C103 C104 C105 N8 -175.7(6) . . . . ?
C104 C99 C100 C101 -1.5(8) . . . . ?
C105 N8 C106 C107 -26.1(7) . . . . ?
C105 N8 C106 C111 157.0(5) . . . . ?
C106 N8 C105 C104 169.8(5) . . . . ?
C106 C107 C108 C109 1.4(9) . . . . ?
C106 C111 C112 O27 18.0(8) . . . . ?
C106 C111 C112 O28 -164.1(5) . . . . ?
C107 C106 C111 C110 -0.3(8) . . . . ?
C107 C106 C111 C112 179.4(5) . . . . ?
C107 C108 C109 Cl8 178.5(5) . . . . ?
C107 C108 C109 C110 -1.2(9) . . . . ?
C108 C109 C110 C111 0.4(9) . . . . ?
C109 C110 C111 C106 0.4(8) . . . . ?
C109 C110 C111 C112 -179.3(5) . . . . ?
C110 C111 C112 O27 -162.2(5) . . . . ?
C110 C111 C112 O28 15.6(7) . . . . ?
C111 C106 C107 C108 -0.6(8) . . . . ?
Cu9 O33 C113 C114 179.5(5) . . . . ?
Cu9 O33 C113 C118 -0.1(10) . . . . ?
Cu9 O34 C126 O35 -179.9(5) . . . . ?
Cu9 O34 C126 C125 -1.5(8) . . . . ?
Cu9 O38 C140 O37 -13.2(10) 2_655 . . . ?
Cu9 O38 C140 C139 163.0(4) 2_655 . . . ?
Cu9 N9 C119 C118 -2.1(11) . . . . ?
Cu9 N9 C120 C121 134.3(5) . . . . ?
Cu9 N9 C120 C125 -42.9(7) . . . . ?
Cu10 O36 C127 C128 177.7(5) . . . . ?
Cu10 O36 C127 C132 -0.7(9) . . . . ?
Cu10 O37 C140 O38 -172.6(4) . . . . ?
Cu10 O37 C140 C139 11.3(9) . . . . ?
Cu10 N10 C133 C132 5.6(10) . . . . ?
Cu10 N10 C134 C135 -142.7(5) . . . . ?
Cu10 N10 C134 C139 34.5(8) . . . . ?
Cu11 O39 C141 C142 172.9(5) . . . . ?
Cu11 O39 C141 C146 -8.3(10) . . . . ?
Cu11 O40 C154 O41 -144.7(5) . . . . ?
Cu11 O40 C154 C153 38.8(8) . . . . ?
Cu11 N11 C147 C146 11.6(10) . . . . ?
Cu11 N11 C148 C149 -150.3(5) . . . . ?
Cu11 N11 C148 C153 28.7(8) . . . . ?
Cu12 O42 C155 C156 161.3(5) . . . . ?
Cu12 O42 C155 C156 -75.0(7) 2_655 . . . ?
Cu12 O42 C155 C160 -19.6(10) . . . . ?
Cu12 O42 C155 C160 104.1(7) 2_655 . . . ?
Cu12 O43 C168 O44 -145.3(7) . . . . ?
Cu12 O43 C168 C167 44.6(12) . . . . ?
Cu12 O43 C168 C07D 32.0(17) . . . . ?
Cu12 N12 C161 C160 10.9(13) . . . . ?
Cu12 N12 C162 C167 44.4(11) . . . . ?
Cu12 N12 C162 C163 -140.6(10) . . . . ?
Cu12 N12 C0 C07D 25(2) . . . . ?
Cu12 N12 C0 C169 -146.9(14) . . . . ?
Mn3 O34 C126 O35 -34.0(9) . . . . ?
Mn3 O34 C126 C125 144.5(5) . . . . ?
Mn3 O36 C127 C128 11.2(9) . . . . ?
Mn3 O36 C127 C132 -167.2(5) . . . . ?
Mn3 O41 C154 O40 -10.4(9) 2_655 . . . ?
Mn3 O41 C154 C153 166.2(4) 2_655 . . . ?
Cl9 C123 C124 C125 -179.3(4) . . . . ?
Cl10 C137 C138 C139 -179.8(5) . . . . ?
Cl11 C151 C152 C153 177.2(5) . . . . ?
O33 C113 C114 C115 179.1(7) . . . . ?
O33 C113 C118 C117 179.3(7) . . . . ?
O33 C113 C118 C119 1.3(12) . . . . ?
O36 C127 C128 C129 -176.9(6) . . . . ?
O36 C127 C132 C131 176.8(6) . . . . ?
O36 C127 C132 C133 -4.9(11) . . . . ?
O39 C141 C142 C143 -179.0(8) . . . . ?
O39 C141 C146 C145 179.0(7) . . . . ?
O39 C141 C146 C147 -4.0(12) . . . . ?
O42 C155 C156 C157 -178.0(7) . . . . ?
O42 C155 C160 C159 179.5(7) . . . . ?
O42 C155 C160 C161 -4.2(13) . . . . ?
O43 C168 C167 C162 -39.2(14) . . . . ?
O43 C168 C167 C166 139.6(9) . . . . ?
O43 C168 C07D C0 -23(3) . . . . ?
O43 C168 C07D C170 152.5(18) . . . . ?
O44 C168 C167 C162 150.7(9) . . . . ?
O44 C168 C167 C166 -30.5(16) . . . . ?
O44 C168 C07D C0 154.1(18) . . . . ?
O44 C168 C07D C170 -30(3) . . . . ?
N9 C120 C121 C122 -179.8(5) . . . . ?
N9 C120 C125 C124 -179.3(5) . . . . ?
N9 C120 C125 C126 -0.3(9) . . . . ?
N10 C134 C135 C136 -179.7(6) . . . . ?
N10 C134 C139 C138 177.4(6) . . . . ?
N10 C134 C139 C140 -5.7(10) . . . . ?
N11 C148 C149 C150 178.6(6) . . . . ?
N11 C148 C153 C152 -179.5(5) . . . . ?
N11 C148 C153 C154 -3.3(9) . . . . ?
N12 C162 C167 C168 -6.1(12) . . . . ?
N12 C162 C167 C166 175.3(15) . . . . ?
N12 C162 C163 C164 -174.8(17) . . . . ?
N12 C0 C07D C168 -6(3) . . . . ?
N12 C0 C07D C170 178(2) . . . . ?
N12 C0 C169 C171 177.6(18) . . . . ?
C113 C114 C115 C116 1.9(13) . . . . ?
C113 C118 C119 N9 0.0(13) . . . . ?
C114 C113 C118 C117 -0.3(11) . . . . ?
C114 C113 C118 C119 -178.4(7) . . . . ?
C114 C115 C116 C117 -0.8(14) . . . . ?
C115 C116 C117 C118 -0.8(15) . . . . ?
C116 C117 C118 C113 1.4(14) . . . . ?
C116 C117 C118 C119 179.6(9) . . . . ?
C117 C118 C119 N9 -178.0(8) . . . . ?
C118 C113 C114 C115 -1.3(11) . . . . ?
C119 N9 C120 C121 -42.5(8) . . . . ?
C119 N9 C120 C125 140.4(7) . . . . ?
C120 N9 C119 C118 174.4(7) . . . . ?
C120 C121 C122 C123 0.2(9) . . . . ?
C120 C125 C126 O34 24.4(9) . . . . ?
C120 C125 C126 O35 -157.1(6) . . . . ?
C121 C120 C125 C124 3.5(9) . . . . ?
C121 C120 C125 C126 -177.5(6) . . . . ?
C121 C122 C123 Cl9 -179.6(4) . . . . ?
C121 C122 C123 C124 1.2(9) . . . . ?
C122 C123 C124 C125 -0.2(9) . . . . ?
C123 C124 C125 C120 -2.2(9) . . . . ?
C123 C124 C125 C126 178.7(6) . . . . ?
C124 C125 C126 O34 -156.6(6) . . . . ?
C124 C125 C126 O35 21.9(9) . . . . ?
C125 C120 C121 C122 -2.6(9) . . . . ?
C127 C128 C129 C130 -0.8(11) . . . . ?
C127 C132 C133 N10 2.2(11) . . . . ?
C128 C127 C132 C131 -1.6(10) . . . . ?
C128 C127 C132 C133 176.7(6) . . . . ?
C128 C129 C130 C131 0.0(12) . . . . ?
C129 C130 C131 C132 -0.1(11) . . . . ?
C130 C131 C132 C127 0.9(10) . . . . ?
C130 C131 C132 C133 -177.5(7) . . . . ?
C131 C132 C133 N10 -179.4(7) . . . . ?
C132 C127 C128 C129 1.5(10) . . . . ?
C133 N10 C134 C135 35.5(9) . . . . ?
C133 N10 C134 C139 -147.3(6) . . . . ?
C134 N10 C133 C132 -172.5(6) . . . . ?
C134 C135 C136 C137 0.9(11) . . . . ?
C134 C139 C140 O37 -19.0(10) . . . . ?
C134 C139 C140 O38 164.8(6) . . . . ?
C135 C134 C139 C138 -5.4(10) . . . . ?
C135 C134 C139 C140 171.5(6) . . . . ?
C135 C136 C137 Cl10 177.4(6) . . . . ?
C135 C136 C137 C138 -2.6(11) . . . . ?
C136 C137 C138 C139 0.2(11) . . . . ?
C137 C138 C139 C134 3.9(10) . . . . ?
C137 C138 C139 C140 -173.4(6) . . . . ?
C138 C139 C140 O37 158.1(6) . . . . ?
C138 C139 C140 O38 -18.2(9) . . . . ?
C139 C134 C135 C136 3.1(10) . . . . ?
C141 C142 C143 C144 -0.3(13) . . . . ?
C141 C146 C147 N11 1.8(12) . . . . ?
C142 C141 C146 C145 -2.1(11) . . . . ?
C142 C141 C146 C147 174.8(7) . . . . ?
C142 C143 C144 C145 -1.3(13) . . . . ?
C143 C144 C145 C146 1.2(13) . . . . ?
C144 C145 C146 C141 0.5(11) . . . . ?
C144 C145 C146 C147 -176.6(7) . . . . ?
C145 C146 C147 N11 178.8(7) . . . . ?
C146 C141 C142 C143 2.1(12) . . . . ?
C147 N11 C148 C149 33.4(9) . . . . ?
C147 N11 C148 C153 -147.6(6) . . . . ?
C148 N11 C147 C146 -172.1(6) . . . . ?
C148 C149 C150 C151 -0.1(10) . . . . ?
C148 C153 C154 O40 -32.8(9) . . . . ?
C148 C153 C154 O41 150.5(6) . . . . ?
C149 C148 C153 C152 -0.5(9) . . . . ?
C149 C148 C153 C154 175.7(6) . . . . ?
C149 C150 C151 Cl11 -178.1(5) . . . . ?
C149 C150 C151 C152 1.4(10) . . . . ?
C150 C151 C152 C153 -2.2(10) . . . . ?
C151 C152 C153 C148 1.8(9) . . . . ?
C151 C152 C153 C154 -174.8(6) . . . . ?
C152 C153 C154 O40 143.6(6) . . . . ?
C152 C153 C154 O41 -33.1(8) . . . . ?
C153 C148 C149 C150 -0.4(10) . . . . ?
C155 C156 C157 C158 -1.3(12) . . . . ?
C155 C160 C161 N12 9.1(14) . . . . ?
C156 C155 C160 C159 -1.4(12) . . . . ?
C156 C155 C160 C161 174.9(8) . . . . ?
C156 C157 C158 C159 -1.8(13) . . . . ?
C157 C158 C159 C160 3.4(14) . . . . ?
C158 C159 C160 C155 -1.7(13) . . . . ?
C158 C159 C160 C161 -178.2(9) . . . . ?
C159 C160 C161 N12 -174.5(9) . . . . ?
C160 C155 C156 C157 2.9(11) . . . . ?
C161 N12 C162 C167 -140.1(9) . . . . ?
C161 N12 C162 C163 34.9(16) . . . . ?
C161 N12 C0 C07D -141.1(18) . . . . ?
C161 N12 C0 C169 47(2) . . . . ?
C168 C167 C166 C165 -178.8(14) . . . . ?
C168 C07D C170 C07J -167.3(19) . . . . ?
Cl02 C165 C164 C163 135.3(11) . . . . ?
C162 N12 C161 C160 -164.4(11) . . . . ?
C162 N12 C0 C07D 112(7) . . . . ?
C162 N12 C0 C169 -60(6) . . . . ?
C162 C167 C166 C165 0.0 . . . . ?
C167 C168 C07D C0 -73(5) . . . . ?
C167 C168 C07D C170 103(6) . . . . ?
C167 C162 C163 C164 0.0 . . . . ?
C167 C166 C165 Cl02 -140.9(9) . . . . ?
C167 C166 C165 C164 0.0 . . . . ?
C166 C165 C164 C163 0.0 . . . . ?
C165 C164 C163 C162 0.0 . . . . ?
C163 C162 C167 C168 178.7(16) . . . . ?
C163 C162 C167 C166 0.0 . . . . ?
Cl12 C07J C170 C07D 136.2(19) . . . . ?
Cl12 C07J C171 C169 -147.1(14) . . . . ?
C0 N12 C161 C160 176.8(13) . . . . ?
C0 N12 C162 C167 -59(6) . . . . ?
C0 N12 C162 C163 116(7) . . . . ?
C0 C07D C170 C07J 9(3) . . . . ?
C0 C169 C171 C07J 2(3) . . . . ?
C07D C168 C167 C162 97(6) . . . . ?
C07D C168 C167 C166 -85(5) . . . . ?
C07D C0 C169 C171 6(3) . . . . ?
C169 C0 C07D C168 165(2) . . . . ?
C169 C0 C07D C170 -11(3) . . . . ?
C170 C07J C171 C169 -4(3) . . . . ?
C171 C07J C170 C07D -2(3) . . . . ?

loop_
_smtbx_masks_void_nr
_smtbx_masks_void_average_x
_smtbx_masks_void_average_y
_smtbx_masks_void_average_z
_smtbx_masks_void_volume
_smtbx_masks_void_count_electrons
_smtbx_masks_void_content
1 0.000 0.000 0.000 59.5 0.0 ?
2 0.000 0.000 0.500 59.5 0.0 ?
3 0.000 0.321 0.750 93.4 22.2 '1 Acetonitrile'
4 0.000 0.679 0.250 93.4 22.3 '1 Acetonitrile'
5 0.109 -0.058 0.337 318.4 62.3 '3 Acetonitrile'
6 0.109 0.058 0.837 318.4 62.5 '3 Acetonitrile'
7 0.154 0.378 0.674 7.1 0.0 ?
8 0.154 0.622 0.174 7.1 0.0 ?
9 0.223 0.285 0.586 23.8 1.5 '0.125 water'
10 0.223 0.715 0.086 23.8 1.5 '0.125 water'
11 0.277 0.215 0.414 23.8 1.5 '0.125 water'
12 0.277 0.785 0.914 23.8 1.5 '0.125 water'
13 0.391 0.442 0.163 318.4 60.7 '3 Acetonitrile'
14 0.391 -0.442 0.663 318.4 60.9 '3 Acetonitrile'
15 0.346 0.122 0.326 7.1 0.0 ?
16 0.346 0.878 0.826 7.1 0.0 ?
17 0.500 0.179 0.250 93.4 22.3 '1 Acetonitrile'
18 0.500 0.821 0.750 93.4 22.2 '1 Acetonitrile'
19 0.500 0.500 0.000 59.5 0.0 ?
20 0.500 0.500 0.500 59.5 0.0 ?
21 0.609 0.558 0.837 318.4 62.5 '3 Acetonitrile'
22 0.609 0.442 0.337 318.4 62.3 '3 Acetonitrile'
23 0.654 0.122 0.174 7.1 0.0 ?
24 0.654 0.878 0.674 7.1 0.0 ?
25 0.723 0.215 0.086 23.8 1.5 '0.125 water'
26 0.723 0.785 0.586 23.8 1.5 '0.125 water'
27 0.777 0.285 0.914 23.8 1.5 '0.125 water'
28 0.777 0.715 0.414 23.8 1.5 '0.125 water'
29 0.891 0.942 0.163 318.4 60.7 '3 Acetonitrile'
30 0.891 0.058 0.663 318.4 60.9 '3 Acetonitrile'
31 0.846 0.378 0.826 7.1 0.0 ?
32 0.846 0.622 0.326 7.1 0.0 ?
